data_1570289
loop_
_publ_author_name
'Beckmann, J. Louis'
'Krieft, Jonas'
'Vishnevskiy, Yury V.'
'Neumann, Beate'
'Stammler, Hans-Georg'
'Mitzel, Norbert W.'

_publ_section_title
;
 Poly-pnictogen bonding: trapping halide ions by a tetradentate
 antimony(iii) Lewis acid.
;
_journal_issue 46
_journal_name_full 'Chemical science'
_journal_page_first 13551
_journal_page_last 13559
_journal_paper_doi 10.1039/d3sc04594c
_journal_volume 14
_journal_year 2023
_chemical_formula_moiety 'I, C52 H16 F40 Sb4, C16 H36 N, C6 H6'
_chemical_formula_sum 'C74 H55 F40 I N Sb4'
_chemical_formula_weight 2332.09
_space_group_crystal_system triclinic
_space_group_IT_number 2
_space_group_name_Hall '-P 1'
_space_group_name_H-M_alt 'P -1'
_atom_sites_solution_hydrogens geom
_atom_sites_solution_primary dual
_audit_creation_date 2022-02-25
_audit_creation_method
;
Olex2 1.3-ac4
(compiled 2019.04.23 svn.r3594 for Rigaku Oxford Diffraction, GUI svn.r5739)
;
_audit_update_record
;
2023-07-24 deposited with the CCDC.	2023-11-06 downloaded from the CCDC.
;
_cell_angle_alpha 72.1222(14)
_cell_angle_beta 78.1365(13)
_cell_angle_gamma 83.5967(13)
_cell_formula_units_Z 2
_cell_length_a 13.1683(2)
_cell_length_b 15.0933(2)
_cell_length_c 22.5113(3)
_cell_measurement_reflns_used 91842
_cell_measurement_temperature 100.0(1)
_cell_measurement_theta_max 30.0310
_cell_measurement_theta_min 2.6690
_cell_volume 4161.56(11)
_computing_cell_refinement 'CrysAlisPro 1.171.41.119a (Rigaku OD, 2021)'
_computing_data_collection 'CrysAlisPro 1.171.41.119a (Rigaku OD, 2021)'
_computing_data_reduction 'CrysAlisPro 1.171.41.119a (Rigaku OD, 2021)'
_computing_molecular_graphics 'Olex2 (Dolomanov et al., 2009)'
_computing_publication_material 'Olex2 (Dolomanov et al., 2009)'
_computing_structure_refinement 'ShelXL (Sheldrick, 2015)'
_computing_structure_solution 'ShelXT (Sheldrick, 2015)'
_diffrn_ambient_environment N~2~
_diffrn_ambient_temperature 100.0(1)
_diffrn_detector 'CCD plate'
_diffrn_detector_area_resol_mean 8.0951
_diffrn_detector_type Eos
_diffrn_measured_fraction_theta_full 0.999
_diffrn_measured_fraction_theta_max 0.999
_diffrn_measurement_details
;
List of Runs (angles in degrees, time in seconds):

  # Type    Start    End  Width  t~exp~   \w     \q     \k     \f   Frames
#--------------------------------------------------------------------------
  1  \w     14.00 106.00   1.00   32.00    --   35.84  38.00 -30.00   92
  2  \w    -33.00  54.00   1.00   32.00    --   35.84 -57.00-180.00   87
  3  \w     39.00 110.00   1.00   32.00    --   35.84 178.00-180.00   71
  4  \w      2.00  31.00   1.00   32.00    --   35.84  87.00   7.49   29
  5  \w     14.00 106.00   1.00   32.00    --   35.84  38.00-120.00   92
  6  \w    -15.00  76.00   1.00   32.00    --   35.84 -99.00-180.00   91
  7  \w     39.00 110.00   1.00   32.00    --   35.84 178.00   0.00   71
  8  \w     37.00 111.00   1.00   32.00    --   35.84-178.00 120.00   74
  9  \w      9.00  36.00   1.00   32.00    --   35.84  73.00 -23.51   27
 10  \w     14.00 106.00   1.00   32.00    --   35.84  38.00  60.00   92
 11  \w      8.00  36.00   1.00   32.00    --   35.84  75.00-106.45   28
 12  \w     11.00 104.00   1.00   32.00    --   35.84  70.00 -96.05   93
 13  \w      9.00  36.00   1.00   32.00    --   35.84  74.00  93.74   27
 14  \w      9.00  36.00   1.00   32.00    --   35.84  73.00-151.86   27
 15  \w    -15.00  76.00   1.00   32.00    --   35.84 -99.00   0.00   91
 16  \w     14.00 106.00   1.00   32.00    --   35.84  38.00 150.00   92
 17  \w      2.00  31.00   1.00   32.00    --   35.84  86.00 149.73   29
 18  \w      0.00  29.00   1.00   32.00    --   35.84  90.00-179.00   29
 19  \w    -33.00  54.00   1.00   32.00    --   35.84 -56.00-104.00   87
 20  \w    -15.00  76.00   1.00   32.00    --   35.84 -99.00 120.00   91
 21  \w     17.00 104.00   1.00   32.00    --   35.84  57.00-180.00   87
 22  \w    -15.00  76.00   1.00   32.00    --   35.84 -99.00-120.00   91
 23  \w     10.00  36.00   1.00   32.00    --   35.84  72.00 140.47   26
 24  \w     10.00  36.00   1.00   32.00    --   35.84  72.00 -73.08   26
 25  \w      8.00  36.00   1.00   32.00    --   35.84  75.00 122.82   28
 26  \w     17.00 104.00   1.00   32.00    --   35.84  57.00  60.00   87
 27  \w     17.00 104.00   1.00   32.00    --   35.84  57.00 -60.00   87
 28  \w     -2.00 108.00   1.00   32.00    --   35.84  19.00-150.00  110
 29  \w     17.00 104.00   1.00   32.00    --   35.84  57.00 150.00   87
 30  \w    -35.00 107.00   1.00   32.00    --   35.84   0.00-180.00  142
 31  \w    -35.00 107.00   1.00   32.00    --   35.84   0.00-150.00  142
 32  \w      9.00  36.00   1.00   32.00    --   35.84  74.00  55.40   27
 33  \w    -35.00 107.00   1.00   32.00    --   35.84   0.00 -90.00  142
 34  \w    -35.00 107.00   1.00   32.00    --   35.84   0.00 -60.00  142
 35  \w    -35.00  53.00   1.00   32.00    --   35.84   0.00 -30.00   88
 36  \w    -35.00 107.00   1.00   32.00    --   35.84   0.00-120.00  142
;
_diffrn_measurement_device 'four-circle diffractometer'
_diffrn_measurement_device_type 'SuperNova, Single source at offset/far, Eos'
_diffrn_measurement_method '\w scans'
_diffrn_orient_matrix_type 'CrysAlisPro convention (1999,Acta A55,543-557)'
_diffrn_orient_matrix_UB_11 0.0145421000
_diffrn_orient_matrix_UB_12 0.0453588000
_diffrn_orient_matrix_UB_13 -0.0188768000
_diffrn_orient_matrix_UB_21 -0.0484580000
_diffrn_orient_matrix_UB_22 0.0189452000
_diffrn_orient_matrix_UB_23 0.0125098000
_diffrn_orient_matrix_UB_31 0.0218623000
_diffrn_orient_matrix_UB_32 0.0053410000
_diffrn_orient_matrix_UB_33 0.0249091000
_diffrn_radiation_monochromator mirror
_diffrn_radiation_probe x-ray
_diffrn_radiation_type 'Mo K\a'
_diffrn_radiation_wavelength 0.71073
_diffrn_reflns_av_R_equivalents 0.0503
_diffrn_reflns_av_unetI/netI 0.0219
_diffrn_reflns_Laue_measured_fraction_full 0.999
_diffrn_reflns_Laue_measured_fraction_max 0.999
_diffrn_reflns_limit_h_max 18
_diffrn_reflns_limit_h_min -18
_diffrn_reflns_limit_k_max 21
_diffrn_reflns_limit_k_min -21
_diffrn_reflns_limit_l_max 31
_diffrn_reflns_limit_l_min -31
_diffrn_reflns_number 276351
_diffrn_reflns_point_group_measured_fraction_full 0.999
_diffrn_reflns_point_group_measured_fraction_max 0.999
_diffrn_reflns_theta_full 25.242
_diffrn_reflns_theta_max 30.034
_diffrn_reflns_theta_min 2.266
_diffrn_source 'micro-focus sealed X-ray tube'
_diffrn_source_type 'SuperNova (Mo) X-ray Source'
_exptl_absorpt_coefficient_mu 1.787
_exptl_absorpt_correction_T_max 1.000
_exptl_absorpt_correction_T_min 0.586
_exptl_absorpt_correction_type gaussian
_exptl_absorpt_process_details
;
CrysAlisPro 1.171.41.119a (Rigaku Oxford Diffraction, 2021)
Numerical absorption correction based on gaussian integration over
a multifaceted crystal model
Empirical absorption correction using spherical harmonics,
implemented in SCALE3 ABSPACK scaling algorithm.
;
_exptl_crystal_colour 'dull colourless'
_exptl_crystal_colour_lustre dull
_exptl_crystal_colour_primary colourless
_exptl_crystal_density_diffrn 1.861
_exptl_crystal_description needle
_exptl_crystal_F_000 2246
_exptl_crystal_size_max 0.261
_exptl_crystal_size_mid 0.086
_exptl_crystal_size_min 0.066
_refine_diff_density_max 2.017
_refine_diff_density_min -1.045
_refine_diff_density_rms 0.105
_refine_ls_extinction_method none
_refine_ls_goodness_of_fit_ref 1.050
_refine_ls_hydrogen_treatment constr
_refine_ls_matrix_type full
_refine_ls_number_parameters 1299
_refine_ls_number_reflns 24364
_refine_ls_number_restraints 2083
_refine_ls_restrained_S_all 1.037
_refine_ls_R_factor_all 0.0417
_refine_ls_R_factor_gt 0.0337
_refine_ls_shift/su_max 0.004
_refine_ls_shift/su_mean 0.000
_refine_ls_structure_factor_coef Fsqd
_refine_ls_weighting_details 'w=1/[\s^2^(Fo^2^)+(0.0370P)^2^+7.0085P] where P=(Fo^2^+2Fc^2^)/3'
_refine_ls_weighting_scheme calc
_refine_ls_wR_factor_gt 0.0819
_refine_ls_wR_factor_ref 0.0860
_reflns_Friedel_coverage 0.000
_reflns_number_gt 20916
_reflns_number_total 24364
_reflns_threshold_expression 'I > 2\s(I)'
_cod_data_source_file d3sc04594c3.cif
_cod_data_source_block TBAI
_cod_depositor_comments 'Adding full bibliography for 1570287--1570290.cif.'
_cod_original_cell_volume 4161.54(12)
_cod_database_code 1570289
_shelx_shelxl_version_number 2018/3
_chemical_oxdiff_formula 'C74H58F40 I N Sb4'
_shelx_space_group_comment
;
The symmetry employed for this shelxl refinement is uniquely defined
by the following loop, which should always be used as a source of
symmetry information in preference to the above space-group names.
They are only intended as comments.
;
_shelx_estimated_absorpt_t_max 0.891
_shelx_estimated_absorpt_t_min 0.653
_diffrn_oxdiff_digest_frames
;
01d50d8f145b6bb2be64b299d865873ba0027749970
;
_reflns_odcompleteness_completeness 99.95
_reflns_odcompleteness_iscentric 1
_reflns_odcompleteness_theta 29.97
_olex2_refinement_description
;
1. Fixed Uiso
 At 1.2 times of:
  All C(H) groups, All C(H,H) groups
 At 1.5 times of:
  All C(H,H,H) groups
2. Restrained distances
 C45B-C46B \\sim C45-C46 \\sim C48B-C47B \\sim C48-C47 \\sim C50B-C49B \\sim
C50-C49 \\sim C52B-C51B ~
 C52-C51
 with sigma of 0.02
 F24-C46 \\sim F21B-C45B \\sim F22B-C45B \\sim F23-C46 \\sim F27-C47 \\sim
F27B-C47B \\sim F26-C47 ~
 F26B-C47B \\sim F31-C49 \\sim F31B-C49B \\sim F32B-C49B \\sim F32-C49 \\sim
F37-C51 \\sim F36-C51 ~
 F37B-C51B \\sim F36B-C51B \\sim F24B-C46B \\sim F21-C45 \\sim F23B-C46B \\sim
F22-C45
 with sigma of 0.02
 F29B-C48B \\sim F30-C48 \\sim F30B-C48B \\sim F28-C48 \\sim F28B-C48B \\sim
F29-C48 \\sim F24-C46 ~
 F25-C46 \\sim F23-C46 \\sim F23B-C46B \\sim F24B-C46B \\sim F25B-C46B \\sim
F34-C50 \\sim F34B-C50B ~
 F33-C50 \\sim F33B-C50B \\sim F35-C50 \\sim F35B-C50B \\sim F38B-C52B \\sim
F39B-C52B \\sim F40B-C52B
 \\sim F39-C52 \\sim F40-C52 \\sim F38-C52
 with sigma of 0.02
 F34B-F33B \\sim F33B-F35B
 with sigma of 0.02
 F40B-C51B \\sim C51B-F38B \\sim F40B-C51B \\sim C51B-F39B
 with sigma of 0.02
 C50B-F31B \\sim C50B-F32B
 with sigma of 0.02
 Sb4B-C51B \\sim Sb4-C51 \\sim Sb4-C49 \\sim Sb4B-C49B
 with sigma of 0.02
 F37B-F36B \\sim F37-F36
 with sigma of 0.02
 F39B-F38B \\sim F38B-F40B
 with sigma of 0.02
 C51-F38 \\sim C51-F39 \\sim C51-F40 \\sim C51B-F40B \\sim C51B-F38B \\sim
C51B-F39B
 with sigma of 0.02
3. Uiso/Uaniso restraints and constraints
Sb4 \\sim Sb4B \\sim F21 \\sim F21B \\sim F22 \\sim F22B \\sim F23 \\sim F23B
\\sim F24 \\sim F24B \\sim F25 \\sim F25B \\sim F26 \\sim F26B \\sim F27 \\sim
F27B \\sim F28 \\sim F28B \\sim F29 \\sim F29B \\sim F30 \\sim F30B \\sim F31
\\sim F32 \\sim F33 \\sim F34 \\sim F35 \\sim F36 \\sim F37 \\sim F38 \\sim F39
\\sim F40 \\sim F37B \\sim F36B \\sim F38B \\sim F39B \\sim F40B \\sim F31B
\\sim F32B \\sim F35B \\sim F34B \\sim F33B \\sim C45 \\sim C45B \\sim C46
\\sim C46B \\sim C47 \\sim C47B \\sim C48 \\sim C48B \\sim C49 \\sim C49B \\sim
C50 \\sim C50B \\sim C51 \\sim C51B \\sim C52 \\sim C52B: within 2A with sigma
of 0.04 and sigma for terminal atoms of 0.08
Uanis(F33B) = Uanis(F33)
Uanis(F35) = Uanis(F35B)
Uanis(F32) = Uanis(F32B)
Uanis(C49B) = Uanis(C49)
Uanis(F34) = Uanis(F34B)
Uanis(C50B) = Uanis(C50)
Uanis(F31) = Uanis(F31B)
Uanis(Sb4B) = Uanis(Sb4)
4. Rigid body (RIGU) restrains
 Sb4, Sb4B, F21, F21B, F22, F22B, F23, F23B, F24, F24B, F25, F25B, F26, F26B,
 F27, F27B, F28, F28B, F29, F29B, F30, F30B, F31, F32, F33, F34, F35, F36, F37,
 F38, F39, F40, F37B, F36B, F38B, F39B, F40B, F31B, F32B, F35B, F34B, F33B, C45,
  C45B, C46, C46B, C47, C47B, C48, C48B, C49, C49B, C50, C50B, C51, C51B, C52,
 C52B
 with sigma for 1-2 distances of 0.004 and sigma for 1-3 distances of 0.004
5. Others
 Sof(Sb4B)=Sof(F37B)=Sof(F36B)=Sof(F38B)=Sof(F39B)=Sof(F40B)=Sof(F31B)=
 Sof(F32B)=Sof(F35B)=Sof(F34B)=Sof(F33B)=Sof(C49B)=Sof(C50B)=Sof(C51B)=
 Sof(C52B)=1-FVAR(1)
 Sof(Sb4)=Sof(F31)=Sof(F32)=Sof(F33)=Sof(F34)=Sof(F35)=Sof(F36)=Sof(F37)=
 Sof(F38)=Sof(F39)=Sof(F40)=Sof(C49)=Sof(C50)=Sof(C51)=Sof(C52)=FVAR(1)
 Fixed Sof: F21(0.5) F21B(0.5) F22(0.5) F22B(0.5) F23(0.5) F23B(0.5) F24(0.5)
 F24B(0.5) F25(0.5) F25B(0.5) F26(0.5) F26B(0.5) F27(0.5) F27B(0.5) F28(0.5)
 F28B(0.5) F29(0.5) F29B(0.5) F30(0.5) F30B(0.5) C45(0.5) C45B(0.5) C46(0.5)
 C46B(0.5) C47(0.5) C47B(0.5) C48(0.5) C48B(0.5)
6.a Ternary CH refined with riding coordinates:
 C3(H3), C10(H10), C17(H17), C24(H24)
6.b Secondary CH2 refined with riding coordinates:
 C53(H53A,H53B), C54(H54A,H54B), C55(H55A,H55B), C57(H57A,H57B), C58(H58A,
 H58B), C59(H59A,H59B), C61(H61A,H61B), C62(H62A,H62B), C63(H63A,H63B),
 C65(H65A,H65B), C66(H66A,H66B), C67(H67A,H67B)
6.c Aromatic/amide H refined with riding coordinates:
 C6(H6), C7(H7), C8(H8), C12(H12), C13(H13), C14(H14), C20(H20), C21(H21),
 C22(H22), C26(H26), C27(H27), C28(H28), C69(H69), C70(H70), C71(H71), C72(H72),
  C73(H73), C74(H74)
6.d Idealised Me refined as rotating group:
 C56(H56A,H56B,H56C), C60(H60A,H60B,H60C), C64(H64A,H64B,H64C), C68(H68A,H68B,
 H68C)
;
_olex2_date_sample_data_collection 2022-02-11
_olex2_submission_special_instructions 'No special instructions were received'
_oxdiff_exptl_absorpt_empirical_details
;
Empirical correction (ABSPACK) includes:
- Absorption correction using spherical harmonics
- Frame scaling
;
_oxdiff_exptl_absorpt_empirical_full_max 1.325
_oxdiff_exptl_absorpt_empirical_full_min 0.785

loop_
_space_group_symop_operation_xyz
'x, y, z'
'-x, -y, -z'

loop_
_atom_site_label
_atom_site_type_symbol
_atom_site_fract_x
_atom_site_fract_y
_atom_site_fract_z
_atom_site_U_iso_or_equiv
_atom_site_adp_type
_atom_site_occupancy
_atom_site_site_symmetry_order
_atom_site_calc_flag
_atom_site_refinement_flags_posn
_atom_site_refinement_flags_adp
_atom_site_refinement_flags_occupancy
_atom_site_disorder_assembly
_atom_site_disorder_group
I1 I 0.36205(2) 0.13662(2) 0.70768(2) 0.03274(5) Uani 1 1 d . . . . .
Sb1 Sb 0.41579(2) 0.25664(2) 0.80724(2) 0.02458(4) Uani 1 1 d . . . . .
Sb2 Sb 0.34228(2) 0.33415(2) 0.58160(2) 0.02255(4) Uani 1 1 d . . . . .
Sb3 Sb 0.34959(2) -0.09399(2) 0.81324(2) 0.03236(5) Uani 1 1 d . . . . .
Sb4 Sb 0.28940(3) -0.03869(2) 0.62831(2) 0.02573(7) Uani 0.9287(11) 1 d D U P A 1
Sb4B Sb 0.2557(3) -0.0215(2) 0.61282(18) 0.02573(7) Uani 0.0713(11) 1 d D U P A 2
F1 F 0.33400(17) 0.35941(15) 0.90987(10) 0.0467(5) Uani 1 1 d . . . . .
F2 F 0.4973(2) 0.38177(19) 0.86548(11) 0.0643(7) Uani 1 1 d . . . . .
F3 F 0.39036(19) 0.17802(17) 0.96770(9) 0.0539(6) Uani 1 1 d . . . . .
F4 F 0.55020(18) 0.2063(2) 0.92568(11) 0.0733(9) Uani 1 1 d . . . . .
F5 F 0.4650(2) 0.2796(2) 0.99013(10) 0.0630(7) Uani 1 1 d . . . . .
F6 F 0.31724(12) 0.39804(12) 0.70843(7) 0.0298(3) Uani 1 1 d . . . . .
F7 F 0.34257(13) 0.46131(12) 0.77932(8) 0.0320(4) Uani 1 1 d . . . . .
F8 F 0.53085(15) 0.39266(15) 0.66652(9) 0.0445(5) Uani 1 1 d . . . . .
F9 F 0.45426(16) 0.52894(15) 0.65949(11) 0.0548(6) Uani 1 1 d . . . . .
F10 F 0.54635(14) 0.46688(15) 0.73225(11) 0.0454(5) Uani 1 1 d . . . . .
F11 F 0.36528(16) 0.46797(15) 0.44869(9) 0.0480(5) Uani 1 1 d . . . . .
F12 F 0.20097(14) 0.46607(15) 0.49319(9) 0.0430(5) Uani 1 1 d . . . . .
F13 F 0.2883(2) 0.62786(15) 0.47402(14) 0.0707(8) Uani 1 1 d . . . . .
F14 F 0.4050(2) 0.55638(16) 0.52880(15) 0.0708(8) Uani 1 1 d . . . . .
F15 F 0.2444(2) 0.55412(16) 0.57365(12) 0.0641(7) Uani 1 1 d . . . . .
F16 F 0.2873(2) 0.29193(17) 0.46808(10) 0.0582(6) Uani 1 1 d . . . . .
F17 F 0.28894(18) 0.16843(14) 0.54920(9) 0.0469(5) Uani 1 1 d . . . . .
F18 F 0.4457(3) 0.1748(2) 0.44450(14) 0.0917(12) Uani 1 1 d . . . . .
F19 F 0.4999(2) 0.2951(2) 0.45753(15) 0.0866(11) Uani 1 1 d . . . . .
F20 F 0.4951(2) 0.1627(3) 0.53213(18) 0.0923(10) Uani 1 1 d . . . . .
F21 F 0.3608(14) 0.0348(8) 0.8937(12) 0.043(2) Uani 0.5 1 d D U P B 1
F21B F 0.5340(4) -0.1345(4) 0.8722(3) 0.0518(14) Uani 0.5 1 d D U P C 2
F22 F 0.3867(10) -0.1081(6) 0.9496(4) 0.048(2) Uani 0.5 1 d D U P B 1
F22B F 0.5320(9) 0.0089(9) 0.8114(4) 0.048(2) Uani 0.5 1 d D U P C 2
F23 F 0.5512(10) 0.0233(9) 0.8204(5) 0.051(2) Uani 0.5 1 d D U P B 1
F23B F 0.3774(11) -0.0869(6) 0.9588(5) 0.048(2) Uani 0.5 1 d D U P C 2
F24 F 0.5723(4) -0.1190(5) 0.8739(5) 0.076(2) Uani 0.5 1 d D U P B 1
F24B F 0.3709(13) 0.0532(8) 0.8969(11) 0.042(3) Uani 0.5 1 d D U P C 2
F25 F 0.5582(5) -0.0118(8) 0.9186(5) 0.077(3) Uani 0.5 1 d D U P B 1
F25B F 0.5167(5) -0.0037(7) 0.9321(4) 0.0630(19) Uani 0.5 1 d D U P C 2
F26 F 0.2989(6) -0.2582(5) 0.9417(3) 0.065(2) Uani 0.5 1 d D U P D 1
F26B F 0.3468(4) -0.2475(5) 0.9393(3) 0.0420(12) Uani 0.5 1 d D U P E 2
F27 F 0.2535(7) -0.2769(7) 0.8590(4) 0.062(2) Uani 0.5 1 d D U P D 1
F27B F 0.2419(7) -0.2659(7) 0.8819(3) 0.0406(14) Uani 0.5 1 d D U P E 2
F28 F 0.4082(14) -0.3991(10) 0.9007(7) 0.0430(19) Uani 0.5 1 d D U P D 1
F28B F 0.3920(16) -0.3988(12) 0.8946(10) 0.070(5) Uani 0.5 1 d D U P E 2
F29 F 0.4988(5) -0.2919(5) 0.8948(4) 0.071(2) Uani 0.5 1 d D U P D 1
F29B F 0.4002(8) -0.3139(7) 0.8012(4) 0.102(3) Uani 0.5 1 d D U P E 2
F30 F 0.4585(6) -0.3018(5) 0.8102(3) 0.0603(18) Uani 0.5 1 d D U P D 1
F30B F 0.5110(5) -0.2943(5) 0.8542(5) 0.099(3) Uani 0.5 1 d D U P E 2
F31 F 0.2015(3) -0.1792(2) 0.74253(15) 0.0566(8) Uani 0.9287(11) 1 d D U P A 1
F32 F 0.1333(2) -0.1928(2) 0.66477(17) 0.0555(8) Uani 0.9287(11) 1 d D U P A 1
F33 F 0.3014(3) -0.2834(2) 0.6253(2) 0.0927(12) Uani 0.9287(11) 1 d D U P A 1
F34 F 0.2648(3) -0.33817(18) 0.72703(18) 0.0811(10) Uani 0.9287(11) 1 d D U P A 1
F35 F 0.3907(2) -0.2471(2) 0.68093(19) 0.0821(12) Uani 0.9287(11) 1 d D U P A 1
F36 F 0.3379(2) 0.00819(19) 0.48931(10) 0.0561(6) Uani 0.9287(11) 1 d D U P A 1
F37 F 0.2764(2) -0.13087(19) 0.53036(14) 0.0612(7) Uani 0.9287(11) 1 d D U P A 1
F38 F 0.0808(2) -0.0510(3) 0.54984(14) 0.0674(8) Uani 0.9287(11) 1 d D U P A 1
F39 F 0.1419(2) 0.0855(2) 0.51074(13) 0.0616(8) Uani 0.9287(11) 1 d D U P A 1
F40 F 0.1635(3) -0.0068(3) 0.45289(14) 0.0861(11) Uani 0.9287(11) 1 d D U P A 1
F37B F 0.275(4) -0.079(4) 0.493(2) 0.103(12) Uani 0.0713(11) 1 d D U P A 2
F36B F 0.127(3) -0.109(3) 0.560(2) 0.083(9) Uani 0.0713(11) 1 d D U P A 2
F38B F 0.085(3) 0.001(4) 0.4611(19) 0.105(11) Uani 0.0713(11) 1 d D U P A 2
F39B F 0.095(5) 0.090(4) 0.525(3) 0.132(15) Uani 0.0713(11) 1 d D U P A 2
F40B F 0.213(4) 0.097(3) 0.457(2) 0.126(12) Uani 0.0713(11) 1 d D U P A 2
F31B F 0.179(5) -0.153(3) 0.739(2) 0.0566(8) Uani 0.0713(11) 1 d D U P A 2
F32B F 0.109(3) -0.177(3) 0.679(3) 0.0555(8) Uani 0.0713(11) 1 d D U P A 2
F35B F 0.361(3) -0.248(4) 0.705(2) 0.0821(12) Uani 0.0713(11) 1 d D U P A 2
F34B F 0.245(4) -0.332(2) 0.686(2) 0.0811(10) Uani 0.0713(11) 1 d D U P A 2
F33B F 0.339(4) -0.254(4) 0.628(3) 0.0927(12) Uani 0.0713(11) 1 d D U P A 2
C1 C 0.05571(18) 0.25360(16) 0.87940(11) 0.0185(4) Uani 1 1 d . . . . .
C2 C -0.01761(18) 0.24347(15) 0.84469(10) 0.0165(4) Uani 1 1 d . . . . .
C3 C 0.01269(18) 0.22111(15) 0.78181(10) 0.0168(4) Uani 1 1 d . . . . .
H3 H 0.087737 0.233477 0.764744 0.020 Uiso 1 1 calc R . . . .
C4 C -0.05189(18) 0.28707(15) 0.73626(11) 0.0167(4) Uani 1 1 d . . . . .
C5 C -0.01136(19) 0.33269(16) 0.67243(11) 0.0187(4) Uani 1 1 d . . . . .
C6 C -0.0785(2) 0.38997(17) 0.63313(12) 0.0235(5) Uani 1 1 d . . . . .
H6 H -0.051481 0.420615 0.589986 0.028 Uiso 1 1 calc R . . . .
C7 C -0.1825(2) 0.40198(17) 0.65645(12) 0.0245(5) Uani 1 1 d . . . . .
H7 H -0.226959 0.440268 0.629437 0.029 Uiso 1 1 calc R . . . .
C8 C -0.22251(19) 0.35764(17) 0.72008(12) 0.0220(5) Uani 1 1 d . . . . .
H8 H -0.294209 0.366307 0.736358 0.026 Uiso 1 1 calc R . . . .
C9 C -0.15774(18) 0.30101(15) 0.75953(11) 0.0179(4) Uani 1 1 d . . . . .
C10 C -0.19880(18) 0.24799(16) 0.82750(11) 0.0192(4) Uani 1 1 d . . . . .
H10 H -0.267425 0.277905 0.841592 0.023 Uiso 1 1 calc R . . . .
C11 C -0.12337(18) 0.25608(16) 0.86791(11) 0.0184(4) Uani 1 1 d . . . . .
C12 C -0.1565(2) 0.27717(18) 0.92499(11) 0.0224(5) Uani 1 1 d . . . . .
H12 H -0.228645 0.284817 0.940506 0.027 Uiso 1 1 calc R . . . .
C13 C -0.0841(2) 0.28715(19) 0.95958(12) 0.0253(5) Uani 1 1 d . . . . .
H13 H -0.106781 0.301581 0.998579 0.030 Uiso 1 1 calc R . . . .
C14 C 0.0208(2) 0.27593(18) 0.93683(11) 0.0231(5) Uani 1 1 d . . . . .
H14 H 0.070006 0.283375 0.960209 0.028 Uiso 1 1 calc R . . . .
C15 C 0.0111(2) -0.00767(17) 0.89662(12) 0.0255(5) Uani 1 1 d . . . . .
C16 C -0.0481(2) 0.05869(16) 0.85734(11) 0.0207(4) Uani 1 1 d . . . . .
C17 C -0.00408(19) 0.11276(16) 0.78960(11) 0.0194(4) Uani 1 1 d . . . . .
H17 H 0.064505 0.082314 0.776058 0.023 Uiso 1 1 calc R . . . .
C18 C -0.0787(2) 0.10531(16) 0.74855(11) 0.0208(4) Uani 1 1 d . . . . .
C19 C -0.0464(2) 0.08282(18) 0.69131(12) 0.0257(5) Uani 1 1 d . . . . .
C20 C -0.1193(3) 0.0847(2) 0.65362(14) 0.0327(6) Uani 1 1 d . . . . .
H20 H -0.097230 0.070508 0.614510 0.039 Uiso 1 1 calc R . . . .
C21 C -0.2228(3) 0.1070(2) 0.67263(14) 0.0341(6) Uani 1 1 d . . . . .
H21 H -0.271274 0.110476 0.645920 0.041 Uiso 1 1 calc R . . . .
C22 C -0.2565(2) 0.12456(19) 0.73141(13) 0.0284(5) Uani 1 1 d . . . . .
H22 H -0.328155 0.137705 0.745302 0.034 Uiso 1 1 calc R . . . .
C23 C -0.1847(2) 0.12268(16) 0.76935(12) 0.0221(5) Uani 1 1 d . . . . .
C24 C -0.21545(19) 0.14145(17) 0.83331(11) 0.0213(4) Uani 1 1 d . . . . .
H24 H -0.290870 0.129745 0.849264 0.026 Uiso 1 1 calc R . . . .
C25 C -0.1539(2) 0.07304(17) 0.87916(11) 0.0226(5) Uani 1 1 d . . . . .
C26 C -0.2001(2) 0.02348(19) 0.94002(12) 0.0291(6) Uani 1 1 d . . . . .
H26 H -0.272257 0.033419 0.954480 0.035 Uiso 1 1 calc R . . . .
C27 C -0.1405(3) -0.0407(2) 0.97976(13) 0.0347(6) Uani 1 1 d . . . . .
H27 H -0.171723 -0.073558 1.021635 0.042 Uiso 1 1 calc R . . . .
C28 C -0.0361(2) -0.0565(2) 0.95822(13) 0.0323(6) Uani 1 1 d . . . . .
H28 H 0.004118 -0.100855 0.985277 0.039 Uiso 1 1 calc R . . . .
C29 C 0.16524(19) 0.24622(17) 0.85665(11) 0.0203(4) Uani 1 1 d . . . . .
C30 C 0.2576(2) 0.24549(18) 0.83850(12) 0.0239(5) Uani 1 1 d . . . . .
C31 C 0.0969(2) 0.32349(17) 0.64597(11) 0.0215(5) Uani 1 1 d . . . . .
C32 C 0.1862(2) 0.32020(19) 0.62089(12) 0.0256(5) Uani 1 1 d . . . . .
C33 C 0.1182(2) -0.03070(18) 0.87415(12) 0.0282(6) Uani 1 1 d . . . . .
C34 C 0.2064(3) -0.0545(2) 0.85645(14) 0.0352(7) Uani 1 1 d . . . . .
C35 C 0.0595(2) 0.05353(19) 0.67182(12) 0.0280(5) Uani 1 1 d . . . . .
C36 C 0.1451(3) 0.0226(2) 0.65478(14) 0.0329(6) Uani 1 1 d . . . . .
C37 C 0.4234(2) 0.3170(2) 0.88720(14) 0.0348(6) Uani 1 1 d . . . . .
C38 C 0.4575(3) 0.2445(3) 0.94389(15) 0.0433(8) Uani 1 1 d . . . . .
C39 C 0.38583(19) 0.40199(19) 0.74504(12) 0.0253(5) Uani 1 1 d . . . . .
C40 C 0.4814(2) 0.4487(2) 0.69949(15) 0.0362(7) Uani 1 1 d . . . . .
C41 C 0.2991(2) 0.4627(2) 0.50491(13) 0.0322(6) Uani 1 1 d . . . . .
C42 C 0.3090(3) 0.5517(2) 0.51975(19) 0.0464(8) Uani 1 1 d . . . . .
C43 C 0.3384(3) 0.2478(2) 0.51666(14) 0.0360(7) Uani 1 1 d . . . . .
C44 C 0.4466(4) 0.2193(3) 0.4871(2) 0.0596(12) Uani 1 1 d . . . . .
C45 C 0.4075(4) -0.0486(4) 0.8901(3) 0.0270(10) Uani 0.5 1 d D U P B 1
C45B C 0.4703(5) -0.0568(4) 0.8546(3) 0.0374(13) Uani 0.5 1 d D U P C 2
C46 C 0.5232(5) -0.0380(4) 0.8770(3) 0.0430(15) Uani 0.5 1 d D U P B 1
C46B C 0.4350(6) -0.0239(5) 0.9117(3) 0.0440(14) Uani 0.5 1 d D U P C 2
C47 C 0.3290(10) -0.2445(14) 0.8791(6) 0.035(3) Uani 0.5 1 d D U P D 1
C47B C 0.3392(10) -0.2402(14) 0.8793(6) 0.030(2) Uani 0.5 1 d D U P E 2
C48 C 0.4237(8) -0.3100(10) 0.8707(4) 0.0319(16) Uani 0.5 1 d D U P D 1
C48B C 0.4147(9) -0.3136(11) 0.8580(6) 0.058(3) Uani 0.5 1 d D U P E 2
C49 C 0.2229(3) -0.1789(2) 0.6809(2) 0.0396(8) Uani 0.9287(11) 1 d D U P A 1
C49B C 0.206(3) -0.1600(17) 0.6793(16) 0.0396(8) Uani 0.0713(11) 1 d D U P A 2
C50 C 0.2958(3) -0.2641(3) 0.6787(3) 0.0577(11) Uani 0.9287(11) 1 d D U P A 1
C50B C 0.275(3) -0.247(3) 0.681(3) 0.0577(11) Uani 0.0713(11) 1 d D U P A 2
C51 C 0.2612(3) -0.0416(2) 0.53407(16) 0.0391(7) Uani 0.9287(11) 1 d D U P A 1
C51B C 0.200(3) -0.048(2) 0.5329(13) 0.077(8) Uani 0.0713(11) 1 d D U P A 2
C52 C 0.1615(4) -0.0031(3) 0.51197(19) 0.0534(10) Uani 0.9287(11) 1 d D U P A 1
C52B C 0.144(3) 0.033(3) 0.4918(15) 0.093(9) Uani 0.0713(11) 1 d D U P A 2
N1 N 0.85905(17) 0.64193(15) 0.72103(11) 0.0251(4) Uani 1 1 d . . . . .
C53 C 0.8754(2) 0.6341(2) 0.65346(14) 0.0315(6) Uani 1 1 d . . . . .
H53A H 0.898214 0.568938 0.654662 0.038 Uiso 1 1 calc R . . . .
H53B H 0.807612 0.647289 0.639077 0.038 Uiso 1 1 calc R . . . .
C54 C 0.9534(3) 0.6980(2) 0.60475(15) 0.0376(7) Uani 1 1 d . . . . .
H54A H 1.017737 0.694011 0.621899 0.045 Uiso 1 1 calc R . . . .
H54B H 0.924527 0.763222 0.596241 0.045 Uiso 1 1 calc R . . . .
C55 C 0.9791(3) 0.6717(3) 0.54311(17) 0.0462(8) Uani 1 1 d . . . . .
H55A H 1.013241 0.608405 0.551167 0.055 Uiso 1 1 calc R . . . .
H55B H 0.913832 0.670227 0.528186 0.055 Uiso 1 1 calc R . . . .
C56 C 1.0496(4) 0.7393(3) 0.49180(18) 0.0540(10) Uani 1 1 d . . . . .
H56A H 1.063091 0.720271 0.452870 0.081 Uiso 1 1 calc GR . . . .
H56B H 1.115451 0.739227 0.505690 0.081 Uiso 1 1 calc GR . . . .
H56C H 1.016090 0.802062 0.483544 0.081 Uiso 1 1 calc GR . . . .
C57 C 0.8280(2) 0.74147(18) 0.72169(14) 0.0274(5) Uani 1 1 d . . . . .
H57A H 0.886208 0.781262 0.696959 0.033 Uiso 1 1 calc R . . . .
H57B H 0.817487 0.743868 0.766007 0.033 Uiso 1 1 calc R . . . .
C58 C 0.7304(2) 0.7823(2) 0.69503(15) 0.0337(6) Uani 1 1 d . . . . .
H58A H 0.743523 0.789574 0.648919 0.040 Uiso 1 1 calc R . . . .
H58B H 0.673601 0.739133 0.715614 0.040 Uiso 1 1 calc R . . . .
C59 C 0.6976(3) 0.8763(2) 0.70618(18) 0.0401(7) Uani 1 1 d . . . . .
H59A H 0.682586 0.868223 0.752417 0.048 Uiso 1 1 calc R . . . .
H59B H 0.755891 0.918248 0.687131 0.048 Uiso 1 1 calc R . . . .
C60 C 0.6026(3) 0.9214(2) 0.67822(17) 0.0422(8) Uani 1 1 d . . . . .
H60A H 0.619944 0.937516 0.631824 0.063 Uiso 1 1 calc GR . . . .
H60B H 0.579942 0.978127 0.690882 0.063 Uiso 1 1 calc GR . . . .
H60C H 0.546582 0.877874 0.693856 0.063 Uiso 1 1 calc GR . . . .
C61 C 0.7740(2) 0.57700(19) 0.76116(14) 0.0279(5) Uani 1 1 d . . . . .
H61A H 0.709953 0.597095 0.742977 0.034 Uiso 1 1 calc R . . . .
H61B H 0.795223 0.513364 0.757953 0.034 Uiso 1 1 calc R . . . .
C62 C 0.7486(2) 0.5726(2) 0.83098(14) 0.0307(6) Uani 1 1 d . . . . .
H62A H 0.722122 0.634761 0.835303 0.037 Uiso 1 1 calc R . . . .
H62B H 0.812447 0.554897 0.849653 0.037 Uiso 1 1 calc R . . . .
C63 C 0.6671(2) 0.5014(2) 0.86640(15) 0.0327(6) Uani 1 1 d . . . . .
H63A H 0.602264 0.521376 0.849001 0.039 Uiso 1 1 calc R . . . .
H63B H 0.692082 0.440436 0.859323 0.039 Uiso 1 1 calc R . . . .
C64 C 0.6437(3) 0.4898(3) 0.93682(17) 0.0448(8) Uani 1 1 d . . . . .
H64A H 0.619624 0.550097 0.944075 0.067 Uiso 1 1 calc GR . . . .
H64B H 0.706832 0.466855 0.954689 0.067 Uiso 1 1 calc GR . . . .
H64C H 0.589513 0.445031 0.957415 0.067 Uiso 1 1 calc GR . . . .
C65 C 0.9584(2) 0.61368(18) 0.74825(15) 0.0286(5) Uani 1 1 d . . . . .
H65A H 1.014639 0.652450 0.719212 0.034 Uiso 1 1 calc R . . . .
H65B H 0.947752 0.627404 0.789436 0.034 Uiso 1 1 calc R . . . .
C66 C 0.9937(2) 0.5118(2) 0.75832(19) 0.0405(7) Uani 1 1 d . . . . .
H66A H 0.995996 0.495234 0.718765 0.049 Uiso 1 1 calc R . . . .
H66B H 0.942829 0.472555 0.792128 0.049 Uiso 1 1 calc R . . . .
C67 C 1.1010(2) 0.4918(2) 0.77701(17) 0.0393(7) Uani 1 1 d . . . . .
H67A H 1.123148 0.425873 0.780241 0.047 Uiso 1 1 calc R . . . .
H67B H 1.151301 0.531214 0.742898 0.047 Uiso 1 1 calc R . . . .
C68 C 1.1051(3) 0.5095(3) 0.83903(18) 0.0488(9) Uani 1 1 d . . . . .
H68A H 1.096419 0.576595 0.833826 0.073 Uiso 1 1 calc GR . . . .
H68B H 1.172293 0.485702 0.851488 0.073 Uiso 1 1 calc GR . . . .
H68C H 1.049116 0.477518 0.871976 0.073 Uiso 1 1 calc GR . . . .
C69 C 0.1632(3) 0.1501(3) 0.1504(2) 0.0542(10) Uani 1 1 d . . . . .
H69 H 0.198911 0.094823 0.171520 0.065 Uiso 1 1 calc R . . . .
C70 C 0.0580(3) 0.1642(3) 0.16967(18) 0.0462(8) Uani 1 1 d . . . . .
H70 H 0.020716 0.118739 0.203983 0.055 Uiso 1 1 calc R . . . .
C71 C 0.0071(3) 0.2445(3) 0.13896(18) 0.0454(8) Uani 1 1 d . . . . .
H71 H -0.065522 0.254025 0.152133 0.055 Uiso 1 1 calc R . . . .
C72 C 0.0602(3) 0.3115(3) 0.08926(18) 0.0481(8) Uani 1 1 d . . . . .
H72 H 0.024325 0.366875 0.068563 0.058 Uiso 1 1 calc R . . . .
C73 C 0.1661(3) 0.2976(3) 0.06964(18) 0.0564(11) Uani 1 1 d . . . . .
H73 H 0.203272 0.343375 0.035489 0.068 Uiso 1 1 calc R . . . .
C74 C 0.2169(3) 0.2168(4) 0.1002(2) 0.0604(12) Uani 1 1 d . . . . .
H74 H 0.289306 0.206730 0.086643 0.073 Uiso 1 1 calc R . . . .

loop_
_atom_site_aniso_label
_atom_site_aniso_U_11
_atom_site_aniso_U_22
_atom_site_aniso_U_33
_atom_site_aniso_U_23
_atom_site_aniso_U_13
_atom_site_aniso_U_12
I1 0.04717(11) 0.02333(8) 0.02499(8) -0.00490(6) -0.00804(7) 0.00614(7)
Sb1 0.01765(7) 0.02844(9) 0.02402(8) -0.00235(6) -0.00557(6) 0.00193(6)
Sb2 0.02383(8) 0.02314(8) 0.01897(7) -0.00384(6) -0.00234(6) -0.00357(6)
Sb3 0.02433(9) 0.02225(9) 0.04337(11) -0.00257(7) -0.00486(7) 0.00597(7)
Sb4 0.02712(13) 0.02495(10) 0.02580(11) -0.01065(8) 0.00064(10) -0.00512(9)
Sb4B 0.02712(13) 0.02495(10) 0.02580(11) -0.01065(8) 0.00064(10) -0.00512(9)
F1 0.0523(12) 0.0533(12) 0.0466(11) -0.0278(10) -0.0229(9) 0.0114(10)
F2 0.0726(16) 0.0793(17) 0.0447(12) 0.0001(11) -0.0232(11) -0.0479(14)
F3 0.0660(14) 0.0586(14) 0.0276(9) 0.0011(9) -0.0051(9) -0.0094(11)
F4 0.0404(12) 0.125(2) 0.0379(11) -0.0064(13) -0.0163(9) 0.0312(14)
F5 0.0633(15) 0.096(2) 0.0361(11) -0.0149(12) -0.0255(10) -0.0116(13)
F6 0.0244(8) 0.0381(9) 0.0244(7) -0.0037(7) -0.0093(6) 0.0020(6)
F7 0.0269(8) 0.0324(9) 0.0352(9) -0.0086(7) -0.0071(7) 0.0038(7)
F8 0.0308(9) 0.0547(12) 0.0363(10) -0.0062(9) 0.0073(7) 0.0014(8)
F9 0.0353(10) 0.0453(12) 0.0556(13) 0.0210(10) -0.0030(9) 0.0021(9)
F10 0.0228(8) 0.0467(11) 0.0619(13) -0.0062(10) -0.0086(8) -0.0071(8)
F11 0.0471(11) 0.0519(12) 0.0276(9) 0.0088(8) 0.0050(8) -0.0109(9)
F12 0.0342(9) 0.0518(11) 0.0336(9) 0.0109(8) -0.0158(8) -0.0115(8)
F13 0.0875(19) 0.0301(11) 0.0813(18) 0.0135(11) -0.0320(15) -0.0018(11)
F14 0.0730(17) 0.0382(12) 0.108(2) -0.0053(13) -0.0458(16) -0.0195(11)
F15 0.0921(19) 0.0399(12) 0.0623(15) -0.0189(11) -0.0203(14) 0.0120(12)
F16 0.0878(18) 0.0612(14) 0.0316(10) -0.0122(10) -0.0175(11) -0.0200(13)
F17 0.0649(13) 0.0389(10) 0.0363(10) -0.0152(8) 0.0103(9) -0.0245(10)
F18 0.118(2) 0.085(2) 0.0774(18) -0.0636(17) 0.0574(17) -0.0560(18)
F19 0.0766(18) 0.0801(19) 0.106(2) -0.0632(18) 0.0578(16) -0.0493(15)
F20 0.0699(19) 0.098(2) 0.109(3) -0.054(2) 0.0030(18) 0.0288(17)
F21 0.037(4) 0.039(5) 0.052(4) -0.011(5) -0.013(3) 0.003(4)
F21B 0.033(3) 0.054(3) 0.060(3) -0.008(2) -0.013(3) 0.019(3)
F22 0.050(4) 0.049(5) 0.031(4) 0.008(3) -0.006(3) -0.003(4)
F22B 0.034(5) 0.061(5) 0.039(3) 0.000(3) -0.001(2) -0.011(3)
F23 0.031(4) 0.044(4) 0.063(5) 0.006(3) 0.001(3) -0.013(2)
F23B 0.064(4) 0.038(4) 0.025(3) 0.000(2) 0.007(2) 0.010(3)
F24 0.022(3) 0.047(3) 0.138(6) -0.002(3) -0.012(3) 0.011(2)
F24B 0.038(4) 0.031(4) 0.048(5) 0.000(4) -0.005(3) 0.003(3)
F25 0.045(4) 0.104(6) 0.083(5) -0.008(4) -0.036(4) -0.020(4)
F25B 0.063(4) 0.078(4) 0.058(4) -0.023(3) -0.039(4) 0.011(4)
F26 0.092(5) 0.028(2) 0.045(3) 0.0000(19) 0.033(4) 0.003(3)
F26B 0.049(3) 0.038(3) 0.033(2) -0.002(2) -0.011(2) 0.002(2)
F27 0.039(3) 0.032(3) 0.106(7) 0.000(4) -0.024(5) -0.003(2)
F27B 0.039(3) 0.030(3) 0.045(3) -0.001(2) -0.006(2) -0.002(2)
F28 0.043(3) 0.023(3) 0.048(3) 0.001(2) 0.000(3) 0.012(2)
F28B 0.083(10) 0.024(3) 0.088(8) -0.002(4) -0.013(5) 0.015(4)
F29 0.055(4) 0.058(3) 0.119(6) -0.038(4) -0.056(4) 0.026(3)
F29B 0.161(9) 0.069(5) 0.056(4) -0.023(3) 0.000(5) 0.056(6)
F30 0.083(5) 0.040(3) 0.037(3) -0.009(2) 0.015(3) 0.027(3)
F30B 0.041(3) 0.051(3) 0.155(8) 0.004(5) 0.028(4) 0.021(2)
F31 0.063(2) 0.0467(19) 0.0447(12) -0.0015(13) 0.0138(12) -0.0144(13)
F32 0.0361(14) 0.0419(15) 0.087(2) -0.0198(12) -0.0005(13) -0.0146(11)
F33 0.118(3) 0.053(2) 0.109(3) -0.0455(19) -0.004(2) 0.0166(18)
F34 0.081(2) 0.0290(12) 0.103(2) 0.0078(15) 0.0136(19) -0.0115(12)
F35 0.0438(16) 0.0471(15) 0.123(3) 0.0155(19) -0.0039(16) -0.0028(14)
F36 0.0632(15) 0.0707(16) 0.0319(11) -0.0187(11) 0.0118(10) -0.0201(13)
F37 0.0848(19) 0.0511(14) 0.0573(16) -0.0405(13) 0.0045(14) -0.0050(13)
F38 0.0531(15) 0.099(2) 0.0684(18) -0.0461(17) -0.0092(13) -0.0211(15)
F39 0.0754(19) 0.0680(17) 0.0485(15) -0.0208(13) -0.0297(14) 0.0124(15)
F40 0.091(2) 0.141(3) 0.0515(16) -0.0544(19) -0.0217(16) -0.016(2)
F37B 0.15(2) 0.10(2) 0.056(18) -0.031(17) 0.007(16) 0.016(17)
F36B 0.079(17) 0.085(18) 0.10(2) -0.034(16) -0.038(15) -0.002(15)
F38B 0.08(2) 0.15(3) 0.08(2) -0.05(2) -0.008(17) 0.00(2)
F39B 0.16(3) 0.11(2) 0.11(3) -0.05(2) 0.02(2) 0.01(2)
F40B 0.14(2) 0.12(2) 0.11(2) -0.047(16) 0.017(19) -0.029(18)
F31B 0.063(2) 0.0467(19) 0.0447(12) -0.0015(13) 0.0138(12) -0.0144(13)
F32B 0.0361(14) 0.0419(15) 0.087(2) -0.0198(12) -0.0005(13) -0.0146(11)
F35B 0.0438(16) 0.0471(15) 0.123(3) 0.0155(19) -0.0039(16) -0.0028(14)
F34B 0.081(2) 0.0290(12) 0.103(2) 0.0078(15) 0.0136(19) -0.0115(12)
F33B 0.118(3) 0.053(2) 0.109(3) -0.0455(19) -0.004(2) 0.0166(18)
C1 0.0218(11) 0.0170(10) 0.0156(10) -0.0040(8) -0.0038(8) 0.0022(8)
C2 0.0207(10) 0.0135(9) 0.0131(9) -0.0024(7) -0.0020(8) 0.0014(8)
C3 0.0197(10) 0.0151(10) 0.0145(9) -0.0038(8) -0.0023(8) 0.0005(8)
C4 0.0212(10) 0.0131(9) 0.0171(10) -0.0041(8) -0.0061(8) -0.0017(8)
C5 0.0254(11) 0.0138(10) 0.0174(10) -0.0031(8) -0.0064(8) -0.0020(8)
C6 0.0336(13) 0.0176(11) 0.0194(11) -0.0020(9) -0.0102(10) -0.0014(9)
C7 0.0334(13) 0.0182(11) 0.0233(11) -0.0030(9) -0.0142(10) 0.0010(9)
C8 0.0217(11) 0.0176(10) 0.0284(12) -0.0070(9) -0.0096(9) 0.0026(8)
C9 0.0213(10) 0.0134(9) 0.0190(10) -0.0037(8) -0.0051(8) -0.0005(8)
C10 0.0182(10) 0.0189(10) 0.0193(10) -0.0058(8) -0.0015(8) 0.0014(8)
C11 0.0203(10) 0.0164(10) 0.0171(10) -0.0040(8) -0.0031(8) 0.0014(8)
C12 0.0229(11) 0.0234(11) 0.0185(10) -0.0066(9) -0.0013(9) 0.0049(9)
C13 0.0305(13) 0.0288(13) 0.0170(10) -0.0102(9) -0.0022(9) 0.0035(10)
C14 0.0284(12) 0.0248(12) 0.0174(10) -0.0069(9) -0.0072(9) 0.0011(9)
C15 0.0364(14) 0.0163(11) 0.0196(11) -0.0030(9) -0.0019(10) 0.0040(10)
C16 0.0292(12) 0.0148(10) 0.0160(10) -0.0042(8) -0.0011(9) 0.0007(9)
C17 0.0259(11) 0.0145(10) 0.0159(10) -0.0042(8) -0.0012(8) 0.0022(8)
C18 0.0286(12) 0.0127(10) 0.0196(10) -0.0032(8) -0.0031(9) -0.0023(8)
C19 0.0380(14) 0.0188(11) 0.0207(11) -0.0067(9) -0.0017(10) -0.0070(10)
C20 0.0476(17) 0.0296(14) 0.0259(13) -0.0123(11) -0.0071(12) -0.0097(12)
C21 0.0462(17) 0.0313(14) 0.0312(14) -0.0094(11) -0.0166(13) -0.0094(12)
C22 0.0333(14) 0.0232(12) 0.0305(13) -0.0068(10) -0.0084(11) -0.0068(10)
C23 0.0299(12) 0.0145(10) 0.0217(11) -0.0043(8) -0.0041(9) -0.0040(9)
C24 0.0228(11) 0.0188(11) 0.0207(11) -0.0047(9) -0.0012(9) -0.0022(9)
C25 0.0298(12) 0.0174(10) 0.0178(10) -0.0034(8) -0.0010(9) -0.0004(9)
C26 0.0333(14) 0.0259(13) 0.0210(12) -0.0018(10) 0.0037(10) -0.0022(10)
C27 0.0438(16) 0.0305(14) 0.0179(12) 0.0039(10) 0.0036(11) -0.0005(12)
C28 0.0432(16) 0.0247(13) 0.0207(12) 0.0015(10) -0.0028(11) 0.0045(11)
C29 0.0258(11) 0.0190(10) 0.0160(10) -0.0030(8) -0.0075(9) 0.0003(9)
C30 0.0250(12) 0.0254(12) 0.0211(11) -0.0055(9) -0.0064(9) 0.0002(9)
C31 0.0310(12) 0.0166(10) 0.0154(10) -0.0010(8) -0.0053(9) -0.0033(9)
C32 0.0306(13) 0.0257(12) 0.0179(11) -0.0023(9) -0.0035(9) -0.0042(10)
C33 0.0432(15) 0.0181(11) 0.0179(11) -0.0011(9) -0.0056(10) 0.0089(10)
C34 0.0439(17) 0.0307(14) 0.0242(13) -0.0044(11) -0.0064(12) 0.0162(12)
C35 0.0423(15) 0.0220(12) 0.0213(11) -0.0105(10) 0.0003(10) -0.0077(11)
C36 0.0423(16) 0.0303(14) 0.0275(13) -0.0152(11) 0.0038(11) -0.0075(12)
C37 0.0314(14) 0.0425(17) 0.0314(14) -0.0051(12) -0.0119(12) -0.0099(12)
C38 0.0323(15) 0.066(2) 0.0271(14) -0.0064(15) -0.0077(12) -0.0007(15)
C39 0.0182(11) 0.0290(13) 0.0248(12) -0.0024(10) -0.0047(9) 0.0004(9)
C40 0.0232(13) 0.0384(16) 0.0361(15) 0.0038(12) -0.0050(11) 0.0006(11)
C41 0.0285(13) 0.0352(15) 0.0242(12) 0.0053(11) -0.0037(10) -0.0078(11)
C42 0.052(2) 0.0271(15) 0.055(2) 0.0027(14) -0.0210(17) -0.0027(14)
C43 0.0448(17) 0.0374(16) 0.0251(13) -0.0107(12) 0.0052(12) -0.0165(13)
C44 0.061(2) 0.060(3) 0.061(2) -0.040(2) 0.027(2) -0.024(2)
C45 0.019(2) 0.030(3) 0.026(2) 0.002(2) -0.0044(19) -0.0015(19)
C45B 0.031(3) 0.038(3) 0.031(3) 0.002(2) -0.002(2) 0.008(2)
C46 0.025(3) 0.037(3) 0.056(4) 0.008(3) -0.013(3) -0.003(2)
C46B 0.048(4) 0.039(3) 0.039(3) -0.003(3) -0.014(3) 0.008(3)
C47 0.030(5) 0.022(5) 0.040(5) -0.001(4) 0.008(4) 0.004(4)
C47B 0.025(4) 0.030(5) 0.031(4) -0.007(4) -0.002(3) 0.005(3)
C48 0.038(3) 0.023(3) 0.031(3) -0.005(3) -0.007(3) 0.006(3)
C48B 0.064(5) 0.030(4) 0.057(6) -0.003(4) 0.016(5) 0.019(4)
C49 0.0338(17) 0.0300(16) 0.0522(18) -0.0128(15) 0.0028(14) -0.0075(13)
C49B 0.0338(17) 0.0300(16) 0.0522(18) -0.0128(15) 0.0028(14) -0.0075(13)
C50 0.047(2) 0.0293(19) 0.082(3) -0.0091(18) 0.009(2) -0.0011(15)
C50B 0.047(2) 0.0293(19) 0.082(3) -0.0091(18) 0.009(2) -0.0011(15)
C51 0.0487(19) 0.0418(18) 0.0325(16) -0.0240(14) 0.0027(14) -0.0067(15)
C51B 0.083(15) 0.103(15) 0.058(12) -0.044(12) -0.008(12) -0.009(12)
C52 0.062(2) 0.073(3) 0.039(2) -0.031(2) -0.0171(18) -0.005(2)
C52B 0.108(17) 0.101(15) 0.069(17) -0.034(12) -0.005(13) 0.001(12)
N1 0.0241(10) 0.0182(10) 0.0352(12) -0.0126(9) -0.0022(9) -0.0028(8)
C53 0.0327(14) 0.0296(14) 0.0370(15) -0.0196(12) -0.0002(11) -0.0046(11)
C54 0.0462(18) 0.0295(14) 0.0385(16) -0.0160(13) 0.0017(13) -0.0083(13)
C55 0.050(2) 0.049(2) 0.0443(19) -0.0248(16) 0.0040(15) -0.0128(16)
C56 0.071(3) 0.043(2) 0.0415(19) -0.0178(16) 0.0125(18) -0.0057(18)
C57 0.0267(12) 0.0195(11) 0.0394(15) -0.0162(11) -0.0033(11) 0.0007(9)
C58 0.0320(14) 0.0320(14) 0.0399(16) -0.0163(12) -0.0068(12) 0.0032(11)
C59 0.0370(16) 0.0286(15) 0.057(2) -0.0166(14) -0.0113(14) 0.0066(12)
C60 0.0328(15) 0.0406(17) 0.0440(18) -0.0077(14) 0.0003(13) 0.0099(13)
C61 0.0244(12) 0.0226(12) 0.0392(15) -0.0135(11) -0.0014(11) -0.0065(10)
C62 0.0275(13) 0.0272(13) 0.0394(15) -0.0136(12) -0.0024(11) -0.0046(10)
C63 0.0264(13) 0.0248(13) 0.0440(16) -0.0089(12) -0.0013(12) -0.0024(10)
C64 0.0416(18) 0.0410(18) 0.0436(18) -0.0051(15) 0.0010(14) -0.0048(14)
C65 0.0249(12) 0.0182(11) 0.0436(15) -0.0114(11) -0.0043(11) -0.0013(9)
C66 0.0318(15) 0.0210(13) 0.068(2) -0.0149(14) -0.0075(15) 0.0024(11)
C67 0.0293(14) 0.0254(14) 0.0523(19) -0.0030(13) 0.0007(13) 0.0046(11)
C68 0.0360(17) 0.0445(19) 0.053(2) -0.0027(16) -0.0047(15) 0.0124(14)
C69 0.061(2) 0.052(2) 0.066(3) -0.039(2) -0.022(2) 0.0107(19)
C70 0.059(2) 0.0414(18) 0.0457(19) -0.0221(15) -0.0067(16) -0.0136(16)
C71 0.0354(17) 0.057(2) 0.052(2) -0.0288(18) -0.0037(15) -0.0078(15)
C72 0.057(2) 0.054(2) 0.0407(18) -0.0212(16) -0.0125(16) -0.0035(17)
C73 0.060(2) 0.080(3) 0.0372(18) -0.030(2) 0.0049(17) -0.023(2)
C74 0.042(2) 0.088(3) 0.069(3) -0.053(3) -0.0040(19) 0.000(2)

loop_
_atom_type_symbol
_atom_type_description
_atom_type_scat_dispersion_real
_atom_type_scat_dispersion_imag
_atom_type_scat_source
C C 0.0033 0.0016 'International Tables Vol C Tables 4.2.6.8 and 6.1.1.4'
H H 0.0000 0.0000 'International Tables Vol C Tables 4.2.6.8 and 6.1.1.4'
F F 0.0171 0.0103 'International Tables Vol C Tables 4.2.6.8 and 6.1.1.4'
I I -0.4742 1.8119 'International Tables Vol C Tables 4.2.6.8 and 6.1.1.4'
N N 0.0061 0.0033 'International Tables Vol C Tables 4.2.6.8 and 6.1.1.4'
Sb Sb -0.5866 1.5461 'International Tables Vol C Tables 4.2.6.8 and 6.1.1.4'

loop_
_exptl_crystal_face_index_h
_exptl_crystal_face_index_k
_exptl_crystal_face_index_l
_exptl_crystal_face_perp_dist
0 0 -1 0.0372
0 0 1 0.0429
0 -1 -1 0.1099
0 1 1 0.1216
-1 20 2 0.1173
1 0 0 0.0286
-1 0 0 0.0373
18 4 -1 0.0177
-9 0 -28 0.0345
-11 -2 21 0.0374

loop_
_geom_angle_atom_site_label_1
_geom_angle_atom_site_label_2
_geom_angle_atom_site_label_3
_geom_angle
_geom_angle_site_symmetry_1
_geom_angle_site_symmetry_3
_geom_angle_publ_flag
C30 Sb1 C37 89.52(11) . . ?
C30 Sb1 C39 89.33(10) . . ?
C39 Sb1 C37 89.22(11) . . ?
C32 Sb2 C41 89.19(10) . . ?
C32 Sb2 C43 93.24(11) . . ?
C43 Sb2 C41 88.82(12) . . ?
C34 Sb3 C45 83.24(16) . . ?
C34 Sb3 C45B 109.05(18) . . ?
C34 Sb3 C47 89.7(4) . . ?
C34 Sb3 C47B 91.8(4) . . ?
C45B Sb3 C47B 94.5(3) . . ?
C47 Sb3 C45 91.8(3) . . ?
C36 Sb4 C49 88.18(12) . . ?
C36 Sb4 C51 95.62(13) . . ?
C51 Sb4 C49 93.93(14) . . ?
C36 Sb4B C49B 84.4(11) . . ?
C36 Sb4B C51B 104.4(10) . . ?
C51B Sb4B C49B 92.4(14) . . ?
C2 C1 C14 119.3(2) . . ?
C2 C1 C29 122.0(2) . . ?
C14 C1 C29 118.7(2) . . ?
C1 C2 C3 123.0(2) . . ?
C11 C2 C1 119.2(2) . . ?
C11 C2 C3 117.7(2) . . ?
C2 C3 H3 108.7 . . ?
C2 C3 C4 107.38(18) . . ?
C2 C3 C17 111.93(18) . . ?
C4 C3 H3 108.7 . . ?
C4 C3 C17 111.50(18) . . ?
C17 C3 H3 108.7 . . ?
C5 C4 C3 123.5(2) . . ?
C9 C4 C3 117.4(2) . . ?
C9 C4 C5 119.1(2) . . ?
C4 C5 C6 119.3(2) . . ?
C4 C5 C31 122.0(2) . . ?
C6 C5 C31 118.7(2) . . ?
C5 C6 H6 119.6 . . ?
C7 C6 C5 120.9(2) . . ?
C7 C6 H6 119.6 . . ?
C6 C7 H7 120.1 . . ?
C6 C7 C8 119.8(2) . . ?
C8 C7 H7 120.1 . . ?
C7 C8 H8 119.9 . . ?
C9 C8 C7 120.2(2) . . ?
C9 C8 H8 119.9 . . ?
C4 C9 C10 117.4(2) . . ?
C8 C9 C4 120.7(2) . . ?
C8 C9 C10 121.9(2) . . ?
C9 C10 H10 108.6 . . ?
C9 C10 C11 107.99(19) . . ?
C9 C10 C24 110.51(19) . . ?
C11 C10 H10 108.6 . . ?
C11 C10 C24 112.54(19) . . ?
C24 C10 H10 108.6 . . ?
C2 C11 C10 117.1(2) . . ?
C12 C11 C2 120.7(2) . . ?
C12 C11 C10 122.2(2) . . ?
C11 C12 H12 119.9 . . ?
C11 C12 C13 120.2(2) . . ?
C13 C12 H12 119.9 . . ?
C12 C13 H13 120.2 . . ?
C14 C13 C12 119.7(2) . . ?
C14 C13 H13 120.2 . . ?
C1 C14 H14 119.6 . . ?
C13 C14 C1 120.9(2) . . ?
C13 C14 H14 119.6 . . ?
C16 C15 C28 119.5(3) . . ?
C16 C15 C33 121.4(2) . . ?
C28 C15 C33 119.0(2) . . ?
C15 C16 C17 122.9(2) . . ?
C25 C16 C15 119.5(2) . . ?
C25 C16 C17 117.4(2) . . ?
C3 C17 H17 108.6 . . ?
C16 C17 C3 112.79(18) . . ?
C16 C17 H17 108.6 . . ?
C18 C17 C3 111.07(18) . . ?
C18 C17 C16 106.9(2) . . ?
C18 C17 H17 108.6 . . ?
C19 C18 C17 123.2(2) . . ?
C23 C18 C17 117.5(2) . . ?
C23 C18 C19 119.3(2) . . ?
C18 C19 C35 121.3(2) . . ?
C20 C19 C18 119.6(3) . . ?
C20 C19 C35 119.0(2) . . ?
C19 C20 H20 119.7 . . ?
C21 C20 C19 120.7(3) . . ?
C21 C20 H20 119.7 . . ?
C20 C21 H21 120.0 . . ?
C20 C21 C22 119.9(3) . . ?
C22 C21 H21 120.0 . . ?
C21 C22 H22 120.1 . . ?
C23 C22 C21 119.8(3) . . ?
C23 C22 H22 120.1 . . ?
C18 C23 C24 117.0(2) . . ?
C22 C23 C18 120.4(2) . . ?
C22 C23 C24 122.7(2) . . ?
C10 C24 H24 108.3 . . ?
C23 C24 C10 111.33(19) . . ?
C23 C24 H24 108.3 . . ?
C25 C24 C10 112.2(2) . . ?
C25 C24 C23 108.4(2) . . ?
C25 C24 H24 108.3 . . ?
C16 C25 C24 117.3(2) . . ?
C26 C25 C16 120.5(2) . . ?
C26 C25 C24 122.2(2) . . ?
C25 C26 H26 120.0 . . ?
C25 C26 C27 120.0(3) . . ?
C27 C26 H26 120.0 . . ?
C26 C27 H27 120.0 . . ?
C28 C27 C26 119.9(2) . . ?
C28 C27 H27 120.0 . . ?
C15 C28 H28 119.7 . . ?
C27 C28 C15 120.5(3) . . ?
C27 C28 H28 119.7 . . ?
C30 C29 C1 175.6(3) . . ?
C29 C30 Sb1 174.8(2) . . ?
C32 C31 C5 176.1(3) . . ?
C31 C32 Sb2 170.6(2) . . ?
C34 C33 C15 176.7(3) . . ?
C33 C34 Sb3 171.0(3) . . ?
C36 C35 C19 174.5(3) . . ?
C35 C36 Sb4 176.5(3) . . ?
C35 C36 Sb4B 165.0(3) . . ?
F1 C37 Sb1 115.78(18) . . ?
F1 C37 F2 107.3(3) . . ?
F1 C37 C38 106.5(3) . . ?
F2 C37 Sb1 108.2(2) . . ?
F2 C37 C38 105.9(3) . . ?
C38 C37 Sb1 112.6(2) . . ?
F3 C38 F4 108.5(3) . . ?
F3 C38 F5 107.8(3) . . ?
F3 C38 C37 110.0(3) . . ?
F4 C38 C37 109.5(3) . . ?
F5 C38 F4 107.9(3) . . ?
F5 C38 C37 113.1(3) . . ?
F6 C39 Sb1 108.24(17) . . ?
F6 C39 F7 107.3(2) . . ?
F6 C39 C40 106.6(2) . . ?
F7 C39 Sb1 112.34(16) . . ?
F7 C39 C40 106.5(2) . . ?
C40 C39 Sb1 115.52(17) . . ?
F8 C40 F9 109.0(3) . . ?
F8 C40 F10 108.7(2) . . ?
F8 C40 C39 110.0(3) . . ?
F9 C40 F10 107.9(3) . . ?
F9 C40 C39 111.1(2) . . ?
F10 C40 C39 110.0(3) . . ?
F11 C41 Sb2 110.1(2) . . ?
F11 C41 C42 105.8(3) . . ?
F12 C41 Sb2 115.02(18) . . ?
F12 C41 F11 106.6(2) . . ?
F12 C41 C42 106.4(3) . . ?
C42 C41 Sb2 112.3(2) . . ?
F13 C42 F14 107.8(3) . . ?
F13 C42 F15 108.2(3) . . ?
F13 C42 C41 113.1(3) . . ?
F14 C42 F15 106.9(3) . . ?
F14 C42 C41 110.4(3) . . ?
F15 C42 C41 110.1(3) . . ?
F16 C43 Sb2 113.4(2) . . ?
F16 C43 C44 106.9(3) . . ?
F17 C43 Sb2 110.33(18) . . ?
F17 C43 F16 106.5(3) . . ?
F17 C43 C44 107.1(3) . . ?
C44 C43 Sb2 112.3(2) . . ?
F18 C44 F20 107.7(4) . . ?
F18 C44 C43 112.9(4) . . ?
F19 C44 F18 107.4(3) . . ?
F19 C44 F20 109.8(4) . . ?
F19 C44 C43 109.1(3) . . ?
F20 C44 C43 109.8(3) . . ?
F21 C45 Sb3 109.8(9) . . ?
F21 C45 F22 106.1(11) . . ?
F21 C45 C46 107.2(9) . . ?
F22 C45 Sb3 114.5(6) . . ?
F22 C45 C46 105.0(7) . . ?
C46 C45 Sb3 113.6(4) . . ?
F21B C45B Sb3 107.6(5) . . ?
F21B C45B C46B 106.5(5) . . ?
F22B C45B Sb3 111.9(5) . . ?
F22B C45B F21B 105.9(8) . . ?
F22B C45B C46B 107.1(8) . . ?
C46B C45B Sb3 117.1(4) . . ?
F23 C46 C45 109.8(7) . . ?
F24 C46 F23 106.5(9) . . ?
F24 C46 C45 109.2(5) . . ?
F25 C46 F23 107.9(8) . . ?
F25 C46 F24 107.7(7) . . ?
F25 C46 C45 115.4(6) . . ?
F23B C46B F24B 105.4(11) . . ?
F23B C46B F25B 110.3(10) . . ?
F23B C46B C45B 111.6(7) . . ?
F24B C46B C45B 108.9(10) . . ?
F25B C46B F24B 109.6(10) . . ?
F25B C46B C45B 110.9(6) . . ?
F26 C47 Sb3 118.9(11) . . ?
F26 C47 F27 106.9(11) . . ?
F26 C47 C48 106.6(11) . . ?
F27 C47 Sb3 104.5(10) . . ?
F27 C47 C48 105.1(11) . . ?
C48 C47 Sb3 113.7(9) . . ?
F26B C47B Sb3 114.3(11) . . ?
F26B C47B F27B 106.2(10) . . ?
F26B C47B C48B 107.8(11) . . ?
F27B C47B Sb3 105.6(10) . . ?
F27B C47B C48B 106.2(12) . . ?
C48B C47B Sb3 116.0(9) . . ?
F28 C48 C47 114.6(12) . . ?
F29 C48 F28 103.6(13) . . ?
F29 C48 F30 108.3(8) . . ?
F29 C48 C47 110.9(9) . . ?
F30 C48 F28 108.2(11) . . ?
F30 C48 C47 110.8(9) . . ?
F28B C48B F29B 103.6(14) . . ?
F28B C48B C47B 111.3(14) . . ?
F29B C48B C47B 108.5(10) . . ?
F30B C48B F28B 113.3(15) . . ?
F30B C48B F29B 109.5(11) . . ?
F30B C48B C47B 110.3(11) . . ?
F31 C49 Sb4 104.0(2) . . ?
F31 C49 F32 107.9(3) . . ?
F31 C49 C50 105.8(3) . . ?
F32 C49 Sb4 114.8(3) . . ?
F32 C49 C50 107.2(3) . . ?
C50 C49 Sb4 116.4(3) . . ?
F31B C49B Sb4B 110(3) . . ?
F31B C49B C50B 109(2) . . ?
F32B C49B Sb4B 113(3) . . ?
F32B C49B F31B 91(5) . . ?
F32B C49B C50B 109(2) . . ?
C50B C49B Sb4B 121(3) . . ?
F33 C50 F34 109.3(4) . . ?
F33 C50 F35 106.5(4) . . ?
F33 C50 C49 110.6(4) . . ?
F34 C50 C49 111.3(4) . . ?
F35 C50 F34 108.9(4) . . ?
F35 C50 C49 110.1(4) . . ?
F35B C50B C49B 112(3) . . ?
F34B C50B F35B 115(5) . . ?
F34B C50B C49B 127(3) . . ?
F33B C50B F35B 87(3) . . ?
F33B C50B F34B 86(3) . . ?
F33B C50B C49B 119(4) . . ?
F36 C51 Sb4 106.1(2) . . ?
F36 C51 C52 105.8(3) . . ?
F37 C51 Sb4 109.3(3) . . ?
F37 C51 F36 106.2(3) . . ?
F37 C51 C52 107.1(3) . . ?
C52 C51 Sb4 121.3(2) . . ?
F37B C51B Sb4B 114(3) . . ?
F37B C51B C52B 106(3) . . ?
F36B C51B Sb4B 106(2) . . ?
F36B C51B F37B 110.8(19) . . ?
F36B C51B C52B 103(3) . . ?
C52B C51B Sb4B 116.8(18) . . ?
F38 C52 F40 107.4(3) . . ?
F38 C52 C51 111.3(4) . . ?
F39 C52 F38 107.6(4) . . ?
F39 C52 F40 106.8(4) . . ?
F39 C52 C51 112.0(3) . . ?
F40 C52 C51 111.4(4) . . ?
F38B C52B C51B 110.0(16) . . ?
F39B C52B F38B 116(3) . . ?
F39B C52B F40B 92(5) . . ?
F39B C52B C51B 110.6(17) . . ?
F40B C52B F38B 118(3) . . ?
F40B C52B C51B 108.5(16) . . ?
C57 N1 C53 110.7(2) . . ?
C57 N1 C61 110.6(2) . . ?
C57 N1 C65 107.5(2) . . ?
C61 N1 C53 107.3(2) . . ?
C65 N1 C53 111.0(2) . . ?
C65 N1 C61 109.8(2) . . ?
N1 C53 H53A 108.4 . . ?
N1 C53 H53B 108.4 . . ?
H53A C53 H53B 107.4 . . ?
C54 C53 N1 115.7(2) . . ?
C54 C53 H53A 108.4 . . ?
C54 C53 H53B 108.4 . . ?
C53 C54 H54A 109.4 . . ?
C53 C54 H54B 109.4 . . ?
C53 C54 C55 111.2(3) . . ?
H54A C54 H54B 108.0 . . ?
C55 C54 H54A 109.4 . . ?
C55 C54 H54B 109.4 . . ?
C54 C55 H55A 109.1 . . ?
C54 C55 H55B 109.1 . . ?
H55A C55 H55B 107.9 . . ?
C56 C55 C54 112.3(3) . . ?
C56 C55 H55A 109.1 . . ?
C56 C55 H55B 109.1 . . ?
C55 C56 H56A 109.5 . . ?
C55 C56 H56B 109.5 . . ?
C55 C56 H56C 109.5 . . ?
H56A C56 H56B 109.5 . . ?
H56A C56 H56C 109.5 . . ?
H56B C56 H56C 109.5 . . ?
N1 C57 H57A 108.5 . . ?
N1 C57 H57B 108.5 . . ?
N1 C57 C58 115.0(2) . . ?
H57A C57 H57B 107.5 . . ?
C58 C57 H57A 108.5 . . ?
C58 C57 H57B 108.5 . . ?
C57 C58 H58A 109.5 . . ?
C57 C58 H58B 109.5 . . ?
H58A C58 H58B 108.1 . . ?
C59 C58 C57 110.8(3) . . ?
C59 C58 H58A 109.5 . . ?
C59 C58 H58B 109.5 . . ?
C58 C59 H59A 109.0 . . ?
C58 C59 H59B 109.0 . . ?
H59A C59 H59B 107.8 . . ?
C60 C59 C58 112.7(3) . . ?
C60 C59 H59A 109.0 . . ?
C60 C59 H59B 109.0 . . ?
C59 C60 H60A 109.5 . . ?
C59 C60 H60B 109.5 . . ?
C59 C60 H60C 109.5 . . ?
H60A C60 H60B 109.5 . . ?
H60A C60 H60C 109.5 . . ?
H60B C60 H60C 109.5 . . ?
N1 C61 H61A 108.5 . . ?
N1 C61 H61B 108.4 . . ?
H61A C61 H61B 107.5 . . ?
C62 C61 N1 115.3(2) . . ?
C62 C61 H61A 108.5 . . ?
C62 C61 H61B 108.5 . . ?
C61 C62 H62A 109.7 . . ?
C61 C62 H62B 109.7 . . ?
C61 C62 C63 110.0(2) . . ?
H62A C62 H62B 108.2 . . ?
C63 C62 H62A 109.7 . . ?
C63 C62 H62B 109.7 . . ?
C62 C63 H63A 109.2 . . ?
C62 C63 H63B 109.2 . . ?
H63A C63 H63B 107.9 . . ?
C64 C63 C62 112.3(3) . . ?
C64 C63 H63A 109.2 . . ?
C64 C63 H63B 109.2 . . ?
C63 C64 H64A 109.5 . . ?
C63 C64 H64B 109.5 . . ?
C63 C64 H64C 109.5 . . ?
H64A C64 H64B 109.5 . . ?
H64A C64 H64C 109.5 . . ?
H64B C64 H64C 109.5 . . ?
N1 C65 H65A 108.6 . . ?
N1 C65 H65B 108.6 . . ?
H65A C65 H65B 107.6 . . ?
C66 C65 N1 114.4(2) . . ?
C66 C65 H65A 108.6 . . ?
C66 C65 H65B 108.6 . . ?
C65 C66 H66A 109.4 . . ?
C65 C66 H66B 109.4 . . ?
C65 C66 C67 111.3(3) . . ?
H66A C66 H66B 108.0 . . ?
C67 C66 H66A 109.4 . . ?
C67 C66 H66B 109.4 . . ?
C66 C67 H67A 108.8 . . ?
C66 C67 H67B 108.8 . . ?
H67A C67 H67B 107.7 . . ?
C68 C67 C66 113.9(3) . . ?
C68 C67 H67A 108.8 . . ?
C68 C67 H67B 108.8 . . ?
C67 C68 H68A 109.5 . . ?
C67 C68 H68B 109.5 . . ?
C67 C68 H68C 109.5 . . ?
H68A C68 H68B 109.5 . . ?
H68A C68 H68C 109.5 . . ?
H68B C68 H68C 109.5 . . ?
C70 C69 H69 120.1 . . ?
C70 C69 C74 119.7(4) . . ?
C74 C69 H69 120.1 . . ?
C69 C70 H70 120.2 . . ?
C71 C70 C69 119.7(4) . . ?
C71 C70 H70 120.2 . . ?
C70 C71 H71 119.6 . . ?
C70 C71 C72 120.9(4) . . ?
C72 C71 H71 119.6 . . ?
C71 C72 H72 120.1 . . ?
C71 C72 C73 119.7(4) . . ?
C73 C72 H72 120.1 . . ?
C72 C73 H73 120.3 . . ?
C74 C73 C72 119.4(4) . . ?
C74 C73 H73 120.3 . . ?
C69 C74 H74 119.7 . . ?
C73 C74 C69 120.6(4) . . ?
C73 C74 H74 119.7 . . ?

loop_
_geom_bond_atom_site_label_1
_geom_bond_atom_site_label_2
_geom_bond_distance
_geom_bond_site_symmetry_2
_geom_bond_publ_flag
Sb1 C30 2.066(3) . ?
Sb1 C37 2.276(3) . ?
Sb1 C39 2.253(3) . ?
Sb2 C32 2.070(3) . ?
Sb2 C41 2.274(3) . ?
Sb2 C43 2.248(3) . ?
Sb3 C34 2.051(3) . ?
Sb3 C45 2.331(7) . ?
Sb3 C45B 2.200(7) . ?
Sb3 C47 2.311(19) . ?
Sb3 C47B 2.25(2) . ?
Sb4 C36 2.074(3) . ?
Sb4 C49 2.257(3) . ?
Sb4 C51 2.242(3) . ?
Sb4B C36 1.749(5) . ?
Sb4B C49B 2.239(17) . ?
Sb4B C51B 2.229(16) . ?
F1 C37 1.357(4) . ?
F2 C37 1.366(4) . ?
F3 C38 1.323(4) . ?
F4 C38 1.332(4) . ?
F5 C38 1.328(4) . ?
F6 C39 1.359(3) . ?
F7 C39 1.361(3) . ?
F8 C40 1.324(4) . ?
F9 C40 1.331(3) . ?
F10 C40 1.337(4) . ?
F11 C41 1.367(3) . ?
F12 C41 1.364(3) . ?
F13 C42 1.332(4) . ?
F14 C42 1.334(4) . ?
F15 C42 1.339(5) . ?
F16 C43 1.359(4) . ?
F17 C43 1.354(3) . ?
F18 C44 1.331(5) . ?
F19 C44 1.328(5) . ?
F20 C44 1.333(6) . ?
F21 C45 1.356(10) . ?
F21B C45B 1.366(7) . ?
F22 C45 1.357(9) . ?
F22B C45B 1.362(9) . ?
F23 C46 1.332(9) . ?
F23B C46B 1.348(10) . ?
F24 C46 1.332(8) . ?
F24B C46B 1.354(11) . ?
F25 C46 1.302(9) . ?
F25B C46B 1.350(9) . ?
F26 C47 1.341(11) . ?
F26B C47B 1.343(10) . ?
F27 C47 1.362(11) . ?
F27B C47B 1.364(11) . ?
F28 C48 1.323(10) . ?
F28B C48B 1.324(11) . ?
F29 C48 1.312(9) . ?
F29B C48B 1.332(11) . ?
F30 C48 1.318(9) . ?
F30B C48B 1.313(11) . ?
F31 C49 1.357(4) . ?
F32 C49 1.359(4) . ?
F33 C50 1.310(6) . ?
F34 C50 1.331(5) . ?
F35 C50 1.316(5) . ?
F36 C51 1.373(4) . ?
F37 C51 1.366(4) . ?
F38 C52 1.342(5) . ?
F39 C52 1.326(5) . ?
F40 C52 1.343(4) . ?
F37B C51B 1.342(14) . ?
F36B C51B 1.330(14) . ?
F38B C52B 1.349(14) . ?
F39B C52B 1.344(15) . ?
F40B C52B 1.345(15) . ?
F31B C49B 1.342(15) . ?
F32B C49B 1.341(15) . ?
F35B C50B 1.353(15) . ?
F34B C50B 1.350(15) . ?
F33B C50B 1.339(15) . ?
C1 C2 1.408(3) . ?
C1 C14 1.409(3) . ?
C1 C29 1.432(3) . ?
C2 C3 1.519(3) . ?
C2 C11 1.397(3) . ?
C3 H3 1.0000 . ?
C3 C4 1.520(3) . ?
C3 C17 1.626(3) . ?
C4 C5 1.408(3) . ?
C4 C9 1.401(3) . ?
C5 C6 1.412(3) . ?
C5 C31 1.437(4) . ?
C6 H6 0.9500 . ?
C6 C7 1.375(4) . ?
C7 H7 0.9500 . ?
C7 C8 1.399(4) . ?
C8 H8 0.9500 . ?
C8 C9 1.389(3) . ?
C9 C10 1.510(3) . ?
C10 H10 1.0000 . ?
C10 C11 1.515(3) . ?
C10 C24 1.609(3) . ?
C11 C12 1.390(3) . ?
C12 H12 0.9500 . ?
C12 C13 1.395(4) . ?
C13 H13 0.9500 . ?
C13 C14 1.381(4) . ?
C14 H14 0.9500 . ?
C15 C16 1.400(3) . ?
C15 C28 1.405(4) . ?
C15 C33 1.439(4) . ?
C16 C17 1.518(3) . ?
C16 C25 1.395(4) . ?
C17 H17 1.0000 . ?
C17 C18 1.515(4) . ?
C18 C19 1.403(3) . ?
C18 C23 1.400(4) . ?
C19 C20 1.398(4) . ?
C19 C35 1.436(4) . ?
C20 H20 0.9500 . ?
C20 C21 1.379(5) . ?
C21 H21 0.9500 . ?
C21 C22 1.402(4) . ?
C22 H22 0.9500 . ?
C22 C23 1.391(4) . ?
C23 C24 1.517(3) . ?
C24 H24 1.0000 . ?
C24 C25 1.514(3) . ?
C25 C26 1.392(3) . ?
C26 H26 0.9500 . ?
C26 C27 1.393(4) . ?
C27 H27 0.9500 . ?
C27 C28 1.381(4) . ?
C28 H28 0.9500 . ?
C29 C30 1.200(4) . ?
C31 C32 1.198(4) . ?
C33 C34 1.200(4) . ?
C35 C36 1.205(4) . ?
C37 C38 1.516(4) . ?
C39 C40 1.534(4) . ?
C41 C42 1.506(5) . ?
C43 C44 1.520(5) . ?
C45 C46 1.508(7) . ?
C45B C46B 1.485(9) . ?
C47 C48 1.520(11) . ?
C47B C48B 1.527(11) . ?
C49 C50 1.524(5) . ?
C49B C50B 1.508(16) . ?
C51 C52 1.493(6) . ?
C51B C52B 1.508(16) . ?
N1 C53 1.531(4) . ?
N1 C57 1.516(3) . ?
N1 C61 1.522(3) . ?
N1 C65 1.522(4) . ?
C53 H53A 0.9900 . ?
C53 H53B 0.9900 . ?
C53 C54 1.515(4) . ?
C54 H54A 0.9900 . ?
C54 H54B 0.9900 . ?
C54 C55 1.521(4) . ?
C55 H55A 0.9900 . ?
C55 H55B 0.9900 . ?
C55 C56 1.511(5) . ?
C56 H56A 0.9800 . ?
C56 H56B 0.9800 . ?
C56 H56C 0.9800 . ?
C57 H57A 0.9900 . ?
C57 H57B 0.9900 . ?
C57 C58 1.518(4) . ?
C58 H58A 0.9900 . ?
C58 H58B 0.9900 . ?
C58 C59 1.516(4) . ?
C59 H59A 0.9900 . ?
C59 H59B 0.9900 . ?
C59 C60 1.515(5) . ?
C60 H60A 0.9800 . ?
C60 H60B 0.9800 . ?
C60 H60C 0.9800 . ?
C61 H61A 0.9900 . ?
C61 H61B 0.9900 . ?
C61 C62 1.520(4) . ?
C62 H62A 0.9900 . ?
C62 H62B 0.9900 . ?
C62 C63 1.525(4) . ?
C63 H63A 0.9900 . ?
C63 H63B 0.9900 . ?
C63 C64 1.510(5) . ?
C64 H64A 0.9800 . ?
C64 H64B 0.9800 . ?
C64 H64C 0.9800 . ?
C65 H65A 0.9900 . ?
C65 H65B 0.9900 . ?
C65 C66 1.517(4) . ?
C66 H66A 0.9900 . ?
C66 H66B 0.9900 . ?
C66 C67 1.529(5) . ?
C67 H67A 0.9900 . ?
C67 H67B 0.9900 . ?
C67 C68 1.512(5) . ?
C68 H68A 0.9800 . ?
C68 H68B 0.9800 . ?
C68 H68C 0.9800 . ?
C69 H69 0.9500 . ?
C69 C70 1.378(6) . ?
C69 C74 1.388(7) . ?
C70 H70 0.9500 . ?
C70 C71 1.375(6) . ?
C71 H71 0.9500 . ?
C71 C72 1.380(6) . ?
C72 H72 0.9500 . ?
C72 C73 1.386(6) . ?
C73 H73 0.9500 . ?
C73 C74 1.378(7) . ?
C74 H74 0.9500 . ?

loop_
_geom_torsion_atom_site_label_1
_geom_torsion_atom_site_label_2
_geom_torsion_atom_site_label_3
_geom_torsion_atom_site_label_4
_geom_torsion
_geom_torsion_site_symmetry_1
_geom_torsion_site_symmetry_2
_geom_torsion_site_symmetry_3
_geom_torsion_site_symmetry_4
_geom_torsion_publ_flag
Sb1 C37 C38 F3 -61.3(3) . . . . ?
Sb1 C37 C38 F4 57.9(3) . . . . ?
Sb1 C37 C38 F5 178.2(2) . . . . ?
Sb1 C39 C40 F8 51.4(3) . . . . ?
Sb1 C39 C40 F9 172.2(2) . . . . ?
Sb1 C39 C40 F10 -68.4(3) . . . . ?
Sb2 C41 C42 F13 177.3(3) . . . . ?
Sb2 C41 C42 F14 56.4(3) . . . . ?
Sb2 C41 C42 F15 -61.5(3) . . . . ?
Sb2 C43 C44 F18 -174.8(3) . . . . ?
Sb2 C43 C44 F19 -55.3(4) . . . . ?
Sb2 C43 C44 F20 65.1(4) . . . . ?
Sb3 C45 C46 F23 57.2(9) . . . . ?
Sb3 C45 C46 F24 -59.3(7) . . . . ?
Sb3 C45 C46 F25 179.3(7) . . . . ?
Sb3 C45B C46B F23B 56.6(9) . . . . ?
Sb3 C45B C46B F24B -59.3(10) . . . . ?
Sb3 C45B C46B F25B 179.9(6) . . . . ?
Sb3 C47 C48 F28 -170.2(11) . . . . ?
Sb3 C47 C48 F29 72.9(10) . . . . ?
Sb3 C47 C48 F30 -47.5(11) . . . . ?
Sb3 C47B C48B F28B -170.3(13) . . . . ?
Sb3 C47B C48B F29B -57.0(12) . . . . ?
Sb3 C47B C48B F30B 63.0(11) . . . . ?
Sb4 C49 C50 F33 -80.4(4) . . . . ?
Sb4 C49 C50 F34 157.9(3) . . . . ?
Sb4 C49 C50 F35 37.0(5) . . . . ?
Sb4 C51 C52 F38 -63.8(4) . . . . ?
Sb4 C51 C52 F39 56.7(5) . . . . ?
Sb4 C51 C52 F40 176.3(3) . . . . ?
Sb4B C49B C50B F35B 70(5) . . . . ?
Sb4B C49B C50B F34B -139(5) . . . . ?
Sb4B C49B C50B F33B -30(4) . . . . ?
Sb4B C51B C52B F38B -159(3) . . . . ?
Sb4B C51B C52B F39B -29(4) . . . . ?
Sb4B C51B C52B F40B 70(3) . . . . ?
F1 C37 C38 F3 66.7(4) . . . . ?
F1 C37 C38 F4 -174.2(3) . . . . ?
F1 C37 C38 F5 -53.9(3) . . . . ?
F2 C37 C38 F3 -179.3(3) . . . . ?
F2 C37 C38 F4 -60.2(4) . . . . ?
F2 C37 C38 F5 60.2(4) . . . . ?
F6 C39 C40 F8 -68.9(3) . . . . ?
F6 C39 C40 F9 52.0(3) . . . . ?
F6 C39 C40 F10 171.4(2) . . . . ?
F7 C39 C40 F8 176.9(2) . . . . ?
F7 C39 C40 F9 -62.3(3) . . . . ?
F7 C39 C40 F10 57.1(3) . . . . ?
F11 C41 C42 F13 57.1(4) . . . . ?
F11 C41 C42 F14 -63.8(4) . . . . ?
F11 C41 C42 F15 178.3(3) . . . . ?
F12 C41 C42 F13 -56.0(4) . . . . ?
F12 C41 C42 F14 -176.9(3) . . . . ?
F12 C41 C42 F15 65.2(3) . . . . ?
F16 C43 C44 F18 -49.9(4) . . . . ?
F16 C43 C44 F19 69.6(4) . . . . ?
F16 C43 C44 F20 -170.0(3) . . . . ?
F17 C43 C44 F18 64.0(5) . . . . ?
F17 C43 C44 F19 -176.6(3) . . . . ?
F17 C43 C44 F20 -56.2(4) . . . . ?
F21 C45 C46 F23 -64.3(14) . . . . ?
F21 C45 C46 F24 179.2(12) . . . . ?
F21 C45 C46 F25 57.8(13) . . . . ?
F21B C45B C46B F23B -63.9(10) . . . . ?
F21B C45B C46B F24B -179.8(9) . . . . ?
F21B C45B C46B F25B 59.5(8) . . . . ?
F22 C45 C46 F23 -176.9(9) . . . . ?
F22 C45 C46 F24 66.7(9) . . . . ?
F22 C45 C46 F25 -54.8(9) . . . . ?
F22B C45B C46B F23B -176.8(10) . . . . ?
F22B C45B C46B F24B 67.3(11) . . . . ?
F22B C45B C46B F25B -53.5(9) . . . . ?
F26 C47 C48 F28 56.8(16) . . . . ?
F26 C47 C48 F29 -60.1(14) . . . . ?
F26 C47 C48 F30 179.6(11) . . . . ?
F26B C47B C48B F28B 60.2(18) . . . . ?
F26B C47B C48B F29B 173.5(11) . . . . ?
F26B C47B C48B F30B -66.5(15) . . . . ?
F27 C47 C48 F28 -56.5(15) . . . . ?
F27 C47 C48 F29 -173.3(10) . . . . ?
F27 C47 C48 F30 66.3(13) . . . . ?
F27B C47B C48B F28B -53.3(16) . . . . ?
F27B C47B C48B F29B 60.0(14) . . . . ?
F27B C47B C48B F30B 180.0(11) . . . . ?
F31 C49 C50 F33 164.6(4) . . . . ?
F31 C49 C50 F34 42.9(5) . . . . ?
F31 C49 C50 F35 -78.0(5) . . . . ?
F32 C49 C50 F33 49.6(5) . . . . ?
F32 C49 C50 F34 -72.1(5) . . . . ?
F32 C49 C50 F35 167.1(4) . . . . ?
F36 C51 C52 F38 175.6(3) . . . . ?
F36 C51 C52 F39 -63.9(4) . . . . ?
F36 C51 C52 F40 55.6(4) . . . . ?
F37 C51 C52 F38 62.6(4) . . . . ?
F37 C51 C52 F39 -176.9(3) . . . . ?
F37 C51 C52 F40 -57.4(5) . . . . ?
F37B C51B C52B F38B 73(3) . . . . ?
F37B C51B C52B F39B -157(4) . . . . ?
F37B C51B C52B F40B -58(4) . . . . ?
F36B C51B C52B F38B -43(3) . . . . ?
F36B C51B C52B F39B 87(4) . . . . ?
F36B C51B C52B F40B -174(3) . . . . ?
F31B C49B C50B F35B -58(6) . . . . ?
F31B C49B C50B F34B 93(6) . . . . ?
F31B C49B C50B F33B -158(4) . . . . ?
F32B C49B C50B F35B -156(5) . . . . ?
F32B C49B C50B F34B -5(7) . . . . ?
F32B C49B C50B F33B 104(4) . . . . ?
C1 C2 C3 C4 -133.5(2) . . . . ?
C1 C2 C3 C17 103.8(2) . . . . ?
C1 C2 C11 C10 177.7(2) . . . . ?
C1 C2 C11 C12 -0.8(3) . . . . ?
C2 C1 C14 C13 0.6(4) . . . . ?
C2 C3 C4 C5 137.2(2) . . . . ?
C2 C3 C4 C9 -44.1(3) . . . . ?
C2 C3 C17 C16 1.2(3) . . . . ?
C2 C3 C17 C18 121.2(2) . . . . ?
C2 C11 C12 C13 0.8(4) . . . . ?
C3 C2 C11 C10 -1.1(3) . . . . ?
C3 C2 C11 C12 -179.7(2) . . . . ?
C3 C4 C5 C6 177.6(2) . . . . ?
C3 C4 C5 C31 -3.0(3) . . . . ?
C3 C4 C9 C8 -177.7(2) . . . . ?
C3 C4 C9 C10 -1.0(3) . . . . ?
C3 C17 C18 C19 103.6(3) . . . . ?
C3 C17 C18 C23 -75.9(3) . . . . ?
C4 C3 C17 C16 -119.1(2) . . . . ?
C4 C3 C17 C18 0.9(3) . . . . ?
C4 C5 C6 C7 0.3(4) . . . . ?
C4 C9 C10 C11 45.6(3) . . . . ?
C4 C9 C10 C24 -77.9(3) . . . . ?
C5 C4 C9 C8 1.1(3) . . . . ?
C5 C4 C9 C10 177.8(2) . . . . ?
C5 C6 C7 C8 0.5(4) . . . . ?
C6 C7 C8 C9 -0.5(4) . . . . ?
C7 C8 C9 C4 -0.3(4) . . . . ?
C7 C8 C9 C10 -176.8(2) . . . . ?
C8 C9 C10 C11 -137.8(2) . . . . ?
C8 C9 C10 C24 98.7(3) . . . . ?
C9 C4 C5 C6 -1.1(3) . . . . ?
C9 C4 C5 C31 178.3(2) . . . . ?
C9 C10 C11 C2 -44.5(3) . . . . ?
C9 C10 C11 C12 134.1(2) . . . . ?
C9 C10 C24 C23 0.5(3) . . . . ?
C9 C10 C24 C25 122.2(2) . . . . ?
C10 C11 C12 C13 -177.7(2) . . . . ?
C10 C24 C25 C16 -78.7(3) . . . . ?
C10 C24 C25 C26 103.4(3) . . . . ?
C11 C2 C3 C4 45.3(3) . . . . ?
C11 C2 C3 C17 -77.4(2) . . . . ?
C11 C10 C24 C23 -120.3(2) . . . . ?
C11 C10 C24 C25 1.4(3) . . . . ?
C11 C12 C13 C14 0.0(4) . . . . ?
C12 C13 C14 C1 -0.6(4) . . . . ?
C14 C1 C2 C3 178.9(2) . . . . ?
C14 C1 C2 C11 0.2(3) . . . . ?
C15 C16 C17 C3 -107.0(3) . . . . ?
C15 C16 C17 C18 130.6(3) . . . . ?
C15 C16 C25 C24 -176.5(2) . . . . ?
C15 C16 C25 C26 1.5(4) . . . . ?
C16 C15 C28 C27 1.1(4) . . . . ?
C16 C17 C18 C19 -132.9(2) . . . . ?
C16 C17 C18 C23 47.6(3) . . . . ?
C16 C25 C26 C27 0.3(4) . . . . ?
C17 C3 C4 C5 -99.9(2) . . . . ?
C17 C3 C4 C9 78.9(2) . . . . ?
C17 C16 C25 C24 -0.1(3) . . . . ?
C17 C16 C25 C26 177.8(2) . . . . ?
C17 C18 C19 C20 -174.8(2) . . . . ?
C17 C18 C19 C35 8.1(4) . . . . ?
C17 C18 C23 C22 174.7(2) . . . . ?
C17 C18 C23 C24 -3.7(3) . . . . ?
C18 C19 C20 C21 -1.1(4) . . . . ?
C18 C23 C24 C10 81.3(3) . . . . ?
C18 C23 C24 C25 -42.6(3) . . . . ?
C19 C18 C23 C22 -4.8(4) . . . . ?
C19 C18 C23 C24 176.8(2) . . . . ?
C19 C20 C21 C22 -2.4(4) . . . . ?
C20 C21 C22 C23 2.3(4) . . . . ?
C21 C22 C23 C18 1.4(4) . . . . ?
C21 C22 C23 C24 179.7(2) . . . . ?
C22 C23 C24 C10 -97.0(3) . . . . ?
C22 C23 C24 C25 139.0(2) . . . . ?
C23 C18 C19 C20 4.7(4) . . . . ?
C23 C18 C19 C35 -172.4(2) . . . . ?
C23 C24 C25 C16 44.6(3) . . . . ?
C23 C24 C25 C26 -133.2(3) . . . . ?
C24 C10 C11 C2 77.8(3) . . . . ?
C24 C10 C11 C12 -103.6(3) . . . . ?
C24 C25 C26 C27 178.1(3) . . . . ?
C25 C16 C17 C3 76.8(3) . . . . ?
C25 C16 C17 C18 -45.6(3) . . . . ?
C25 C26 C27 C28 -1.4(5) . . . . ?
C26 C27 C28 C15 0.7(5) . . . . ?
C28 C15 C16 C17 -178.3(2) . . . . ?
C28 C15 C16 C25 -2.2(4) . . . . ?
C29 C1 C2 C3 2.0(3) . . . . ?
C29 C1 C2 C11 -176.8(2) . . . . ?
C29 C1 C14 C13 177.6(2) . . . . ?
C31 C5 C6 C7 -179.1(2) . . . . ?
C33 C15 C16 C17 -1.7(4) . . . . ?
C33 C15 C16 C25 174.4(3) . . . . ?
C33 C15 C28 C27 -175.6(3) . . . . ?
C35 C19 C20 C21 176.1(3) . . . . ?
C49B Sb4B C36 C35 -100.4(15) . . . . ?
C51B Sb4B C36 C35 -9.4(15) . . . . ?
N1 C53 C54 C55 168.9(3) . . . . ?
N1 C57 C58 C59 172.0(3) . . . . ?
N1 C61 C62 C63 -176.8(2) . . . . ?
N1 C65 C66 C67 172.2(3) . . . . ?
C53 N1 C57 C58 57.8(3) . . . . ?
C53 N1 C61 C62 178.2(2) . . . . ?
C53 N1 C65 C66 -65.7(3) . . . . ?
C53 C54 C55 C56 175.1(3) . . . . ?
C57 N1 C53 C54 55.9(3) . . . . ?
C57 N1 C61 C62 -61.0(3) . . . . ?
C57 N1 C65 C66 173.1(3) . . . . ?
C57 C58 C59 C60 177.9(3) . . . . ?
C61 N1 C53 C54 176.7(3) . . . . ?
C61 N1 C57 C58 -61.0(3) . . . . ?
C61 N1 C65 C66 52.7(3) . . . . ?
C61 C62 C63 C64 176.5(3) . . . . ?
C65 N1 C53 C54 -63.4(3) . . . . ?
C65 N1 C57 C58 179.1(2) . . . . ?
C65 N1 C61 C62 57.5(3) . . . . ?
C65 C66 C67 C68 62.3(4) . . . . ?
C69 C70 C71 C72 -0.3(5) . . . . ?
C70 C69 C74 C73 0.6(6) . . . . ?
C70 C71 C72 C73 0.4(5) . . . . ?
C71 C72 C73 C74 0.1(6) . . . . ?
C72 C73 C74 C69 -0.6(6) . . . . ?
C74 C69 C70 C71 -0.2(5) . . . . ?

loop_
_exptl_oxdiff_crystal_face_indexfrac_h
_exptl_oxdiff_crystal_face_indexfrac_k
_exptl_oxdiff_crystal_face_indexfrac_l
_exptl_oxdiff_crystal_face_x
_exptl_oxdiff_crystal_face_y
_exptl_oxdiff_crystal_face_z
0.0001 -0.0001 -1.0001 0.0189 -0.0125 -0.0249
-0.0001 0.0001 1.0001 -0.0189 0.0125 0.0249
-0.0002 -1.0001 -1.0001 -0.0265 -0.0314 -0.0303
0.0002 1.0001 1.0001 0.0265 0.0314 0.0303
-1.4329 20.3500 1.5837 0.8723 0.4748 0.1168
1.0000 -0.0004 0.0001 0.0145 -0.0485 0.0219
-1.0000 0.0004 -0.0001 -0.0145 0.0485 -0.0219
17.8499 3.5207 -1.1735 0.4414 -0.8130 0.3798
-8.9967 0.0016 -28.0032 0.3979 0.0857 -0.8942
-10.9761 -2.0077 20.9853 -0.6468 0.7564 0.2720
